data_4133448
loop_
_publ_author_name
'S\'anchez, Ra\'ul Hern\'andez'
'Betley, Theodore A.'

_publ_section_title
;
 Thermally Persistent High-Spin Ground States in Octahedral Iron Clusters.
;
_journal_issue 48
_journal_name_full 'Journal of the American Chemical Society'
_journal_page_first 16792
_journal_page_last 16806
_journal_paper_doi 10.1021/jacs.8b10181
_journal_volume 140
_journal_year 2018
_chemical_formula_sum 'C86 H76 B F24 Fe6 N12 O2'
_chemical_formula_weight 2111.50
_space_group_IT_number 2
_space_group_name_Hall '-P 1'
_space_group_name_H-M_alt 'P -1'
_symmetry_cell_setting triclinic
_symmetry_space_group_name_H-M 'P -1'
_atom_sites_solution_hydrogens geom
_atom_sites_solution_primary direct
_atom_sites_solution_secondary difmap
_audit_creation_method SHELXL-97
_cell_angle_alpha 94.5275(8)
_cell_angle_beta 91.9082(8)
_cell_angle_gamma 100.8156(8)
_cell_formula_units_Z 2
_cell_length_a 13.1308(6)
_cell_length_b 14.3903(7)
_cell_length_c 22.4509(11)
_cell_measurement_reflns_used 8576
_cell_measurement_temperature 100(1)
_cell_measurement_theta_max 50.096
_cell_measurement_theta_min 4.675
_cell_volume 4148.9(3)
_computing_cell_refinement 'SAINT 7.46A (Bruker-AXS, 2009)'
_computing_data_collection 'APEX2 v2009.3.0 (Bruker-AXS, 2009)'
_computing_data_reduction 'SAINT 7.46A (Bruker-AXS, 2009)'
_computing_molecular_graphics 'Bruker SHELXTL (Sheldrick, 2008)'
_computing_publication_material 'Bruker SHELXTL (Sheldrick, 2008)'
_computing_structure_refinement 'SHELXL-97 (Sheldrick, 2008)'
_computing_structure_solution 'SHELXS-97 (Sheldrick, 2008)'
_diffrn_ambient_temperature 100(1)
_diffrn_measured_fraction_theta_full 0.999
_diffrn_measured_fraction_theta_max 0.999
_diffrn_measurement_device_type
;
Bruker D8 goniometer with CCD area detector
;
_diffrn_measurement_method 'phi and omega scans'
_diffrn_radiation_monochromator graphite
_diffrn_radiation_source 'fine-focus sealed tube'
_diffrn_radiation_type MoK\a
_diffrn_radiation_wavelength 0.71073
_diffrn_reflns_av_R_equivalents 0.0852
_diffrn_reflns_av_sigmaI/netI 0.1031
_diffrn_reflns_limit_h_max 15
_diffrn_reflns_limit_h_min -15
_diffrn_reflns_limit_k_max 17
_diffrn_reflns_limit_k_min -17
_diffrn_reflns_limit_l_max 26
_diffrn_reflns_limit_l_min -26
_diffrn_reflns_number 44582
_diffrn_reflns_theta_full 25.10
_diffrn_reflns_theta_max 25.10
_diffrn_reflns_theta_min 0.91
_exptl_absorpt_coefficient_mu 1.134
_exptl_absorpt_correction_T_max 0.9455
_exptl_absorpt_correction_T_min 0.9455
_exptl_absorpt_correction_type multi-scan
_exptl_absorpt_process_details 'SADABS (Sheldrick, 2008)'
_exptl_crystal_colour Black
_exptl_crystal_density_diffrn 1.690
_exptl_crystal_density_method 'not measured'
_exptl_crystal_description Block
_exptl_crystal_F_000 2138
_exptl_crystal_size_max 0.05
_exptl_crystal_size_mid 0.05
_exptl_crystal_size_min 0.05
_refine_diff_density_max 1.255
_refine_diff_density_min -0.721
_refine_diff_density_rms 0.115
_refine_ls_extinction_method none
_refine_ls_goodness_of_fit_ref 1.021
_refine_ls_hydrogen_treatment constr
_refine_ls_matrix_type full
_refine_ls_number_parameters 1186
_refine_ls_number_reflns 14764
_refine_ls_number_restraints 443
_refine_ls_restrained_S_all 1.016
_refine_ls_R_factor_all 0.1208
_refine_ls_R_factor_gt 0.0619
_refine_ls_shift/su_max 0.000
_refine_ls_shift/su_mean 0.000
_refine_ls_structure_factor_coef Fsqd
_refine_ls_weighting_details 'calc w=1/[\s^2^(Fo^2^)+(0.0644P)^2^+8.6209P] where P=(Fo^2^+2Fc^2^)/3'
_refine_ls_weighting_scheme calc
_refine_ls_wR_factor_gt 0.1353
_refine_ls_wR_factor_ref 0.1595
_reflns_number_gt 9000
_reflns_number_total 14764
_reflns_threshold_expression >2sigma(I)
_cod_data_source_file ja8b10181_si_002.cif
_cod_data_source_block rhs250a
_cod_depositor_comments
;
The following automatic conversions were performed:

data item '_symmetry_cell_setting' value 'Triclinic' was changed to
'triclinic' in accordance with the
/home/saulius/struct/COD-crude-data/automatic-downloads/DataCite-retrospective/ACS/depositions/lib/dictionaries/cif_core.dic
dictionary named 'cif_core.dic' version 2.4.2 last updated on
2011-04-26.

Automatic conversion script
Id: cif_fix_values 6909 2019-04-08 15:41:33Z antanas 
;
_cod_original_sg_symbol_H-M P-1
_cod_database_code 4133448

loop_
_symmetry_equiv_pos_as_xyz
'x, y, z'
'-x, -y, -z'

loop_
_atom_site_label
_atom_site_type_symbol
_atom_site_fract_x
_atom_site_fract_y
_atom_site_fract_z
_atom_site_U_iso_or_equiv
_atom_site_adp_type
_atom_site_occupancy
_atom_site_symmetry_multiplicity
_atom_site_calc_flag
_atom_site_refinement_flags
_atom_site_disorder_assembly
_atom_site_disorder_group
C1 C 0.8388(5) 0.7352(5) -0.1019(3) 0.0357(18) Uani 1 1 d . . .
H1A H 0.8134 0.7797 -0.1269 0.054 Uiso 1 1 calc R . .
H1B H 0.8772 0.6952 -0.1262 0.054 Uiso 1 1 calc R . .
H1C H 0.8847 0.7708 -0.0692 0.054 Uiso 1 1 calc R . .
C2 C 0.7443(5) 0.6709(5) -0.0752(3) 0.0310(16) Uani 1 1 d . . .
C3 C 0.6854(5) 0.7347(5) -0.0438(3) 0.0319(17) Uani 1 1 d . . .
H3A H 0.6549 0.7694 -0.0740 0.038 Uiso 1 1 calc R . .
H3B H 0.7350 0.7823 -0.0177 0.038 Uiso 1 1 calc R . .
C4 C 0.2065(5) 0.3862(5) 0.0312(3) 0.0324(17) Uani 1 1 d . . .
H4A H 0.1693 0.3414 -0.0016 0.039 Uiso 1 1 calc R . .
H4B H 0.1540 0.4158 0.0523 0.039 Uiso 1 1 calc R . .
C5 C 0.3143(5) 0.3912(5) 0.1238(3) 0.0317(17) Uani 1 1 d . . .
H5A H 0.3294 0.3516 0.1559 0.038 Uiso 1 1 calc R . .
H5B H 0.2695 0.4341 0.1405 0.038 Uiso 1 1 calc R . .
C31 C 0.5658(6) 0.7687(4) 0.0289(3) 0.0314(17) Uani 1 1 d . . .
C32 C 0.5723(6) 0.8613(5) 0.0180(3) 0.0371(18) Uani 1 1 d . . .
H32 H 0.6038 0.8842 -0.0169 0.045 Uiso 1 1 calc R . .
C33 C 0.5324(6) 0.9222(5) 0.0582(3) 0.0382(18) Uani 1 1 d . . .
H33 H 0.5392 0.9869 0.0503 0.046 Uiso 1 1 calc R . .
C34 C 0.4855(6) 0.8949(5) 0.1069(3) 0.0379(18) Uani 1 1 d . . .
H34 H 0.4584 0.9391 0.1326 0.045 Uiso 1 1 calc R . .
C35 C 0.4760(5) 0.8000(5) 0.1205(3) 0.0342(17) Uani 1 1 d . . .
H35 H 0.4432 0.7800 0.1557 0.041 Uiso 1 1 calc R . .
C36 C 0.5136(5) 0.7371(5) 0.0834(3) 0.0318(17) Uani 1 1 d . . .
C41 C 0.2219(4) 0.5247(4) -0.0239(2) 0.0145(13) Uani 1 1 d . . .
C42 C 0.1183(4) 0.5019(5) -0.0446(2) 0.0209(14) Uani 1 1 d . . .
H42 H 0.0800 0.4398 -0.0411 0.025 Uiso 1 1 calc R . .
C43 C 0.0699(5) 0.5679(4) -0.0703(3) 0.0234(15) Uani 1 1 d . . .
H43 H -0.0011 0.5511 -0.0836 0.028 Uiso 1 1 calc R . .
C44 C 0.1247(5) 0.6578(5) -0.0764(3) 0.0233(15) Uani 1 1 d . . .
H44 H 0.0918 0.7028 -0.0943 0.028 Uiso 1 1 calc R . .
C45 C 0.2284(4) 0.6825(4) -0.0563(2) 0.0165(13) Uani 1 1 d . . .
H45 H 0.2664 0.7444 -0.0605 0.020 Uiso 1 1 calc R . .
C46 C 0.2761(4) 0.6168(4) -0.0302(2) 0.0150(13) Uani 1 1 d . . .
C51 C 0.4730(5) 0.4927(5) 0.1647(3) 0.0289(16) Uani 1 1 d . . .
C52 C 0.4297(6) 0.5173(5) 0.2186(3) 0.0357(17) Uani 1 1 d . . .
H52 H 0.3566 0.5052 0.2220 0.043 Uiso 1 1 calc R . .
C53 C 0.4968(6) 0.5605(6) 0.2684(3) 0.043(2) Uani 1 1 d . . .
H53 H 0.4686 0.5838 0.3037 0.052 Uiso 1 1 calc R . .
C54 C 0.5980(6) 0.5681(6) 0.2652(3) 0.0426(14) Uani 1 1 d . . .
H54 H 0.6416 0.5879 0.3002 0.051 Uiso 1 1 calc R . .
C55 C 0.6420(6) 0.5477(6) 0.2114(3) 0.0426(14) Uani 1 1 d . . .
H55 H 0.7154 0.5576 0.2094 0.051 Uiso 1 1 calc R . .
C56 C 0.5804(4) 0.5136(4) 0.1615(2) 0.0162(13) Uani 1 1 d . . .
N3 N 0.6017(4) 0.6925(3) -0.0070(2) 0.0170(11) Uani 1 1 d . . .
N4 N 0.2800(4) 0.4634(3) 0.0037(2) 0.0178(11) Uani 1 1 d . . .
N5 N 0.4117(4) 0.4492(3) 0.1088(2) 0.0186(11) Uani 1 1 d . . .
N33 N 0.5116(3) 0.6403(3) 0.0929(2) 0.0169(11) Uani 1 1 d . . .
H33C H 0.5176 0.6301 0.1331 0.020 Uiso 1 1 calc R . .
N44 N 0.3796(3) 0.6362(4) -0.0065(2) 0.0172(11) Uani 1 1 d . . .
H44C H 0.3996 0.6981 0.0109 0.021 Uiso 1 1 calc R . .
N55 N 0.6149(4) 0.4908(3) 0.10391(19) 0.0148(11) Uani 1 1 d . . .
H55C H 0.6773 0.4693 0.1053 0.018 Uiso 1 1 calc R . .
Fe94 Fe 0.50880(6) 0.40846(6) 0.05091(3) 0.01242(19) Uani 1 1 d . . .
Fe96 Fe 0.61114(6) 0.58569(6) 0.04432(3) 0.0128(2) Uani 1 1 d . . .
Fe98 Fe 0.40626(6) 0.54186(6) 0.04687(3) 0.0129(2) Uani 1 1 d . . .
C1A C -0.3269(5) 0.2759(5) 0.6171(3) 0.0281(16) Uani 1 1 d . . .
H1AA H -0.3000 0.2249 0.6350 0.042 Uiso 1 1 calc R . .
H1AB H -0.3836 0.2483 0.5877 0.042 Uiso 1 1 calc R . .
H1AC H -0.3530 0.3154 0.6484 0.042 Uiso 1 1 calc R . .
C2A C -0.2393(5) 0.3376(4) 0.5857(3) 0.0208(14) Uani 1 1 d . . .
C3A C -0.1502(5) 0.3669(4) 0.6310(3) 0.0217(14) Uani 1 1 d . . .
H3AA H -0.1769 0.3932 0.6681 0.026 Uiso 1 1 calc R . .
H3AB H -0.1244 0.3092 0.6406 0.026 Uiso 1 1 calc R . .
C4A C 0.2815(5) 0.5774(4) 0.4348(3) 0.0218(14) Uani 1 1 d . . .
H4AA H 0.2936 0.5372 0.3988 0.026 Uiso 1 1 calc R . .
H4AB H 0.3495 0.6013 0.4563 0.026 Uiso 1 1 calc R . .
C5A C 0.2139(5) 0.7248(4) 0.4670(3) 0.0224(14) Uani 1 1 d . . .
H5AA H 0.2741 0.7380 0.4961 0.027 Uiso 1 1 calc R . .
H5AB H 0.2048 0.7862 0.4527 0.027 Uiso 1 1 calc R . .
C31A C 0.0055(4) 0.4738(4) 0.6658(2) 0.0182(13) Uani 1 1 d . . .
C32A C 0.0110(5) 0.4313(5) 0.7193(3) 0.0240(15) Uani 1 1 d . . .
H32A H -0.0296 0.3702 0.7231 0.029 Uiso 1 1 calc R . .
C33A C 0.0757(5) 0.4779(5) 0.7673(3) 0.0242(15) Uani 1 1 d . . .
H33A H 0.0785 0.4482 0.8035 0.029 Uiso 1 1 calc R . .
C34A C 0.1358(5) 0.5664(5) 0.7629(3) 0.0252(15) Uani 1 1 d . . .
H34A H 0.1785 0.5982 0.7962 0.030 Uiso 1 1 calc R . .
C35A C 0.1332(5) 0.6086(5) 0.7096(3) 0.0252(15) Uani 1 1 d . . .
H35A H 0.1767 0.6682 0.7056 0.030 Uiso 1 1 calc R . .
C36A C 0.0679(4) 0.5644(4) 0.6624(2) 0.0188(14) Uani 1 1 d . . .
C41A C 0.2730(4) 0.4535(4) 0.4995(3) 0.0169(13) Uani 1 1 d . . .
C42A C 0.3615(4) 0.4247(4) 0.4762(3) 0.0189(14) Uani 1 1 d . . .
H42A H 0.3871 0.4472 0.4398 0.023 Uiso 1 1 calc R . .
C43A C 0.4114(5) 0.3640(5) 0.5057(3) 0.0252(15) Uani 1 1 d . . .
H43A H 0.4720 0.3463 0.4901 0.030 Uiso 1 1 calc R . .
C44A C 0.3735(5) 0.3285(4) 0.5584(3) 0.0229(14) Uani 1 1 d . . .
H44A H 0.4072 0.2860 0.5782 0.027 Uiso 1 1 calc R . .
C45A C 0.2866(5) 0.3557(4) 0.5812(3) 0.0231(14) Uani 1 1 d . . .
H45A H 0.2600 0.3311 0.6168 0.028 Uiso 1 1 calc R . .
C46A C 0.2377(4) 0.4187(4) 0.5530(2) 0.0195(14) Uani 1 1 d . . .
C51A C 0.0941(5) 0.7591(4) 0.5394(3) 0.0211(14) Uani 1 1 d . . .
C52A C 0.1641(5) 0.8378(4) 0.5670(3) 0.0255(15) Uani 1 1 d . . .
H52A H 0.2355 0.8474 0.5583 0.031 Uiso 1 1 calc R . .
C53A C 0.1278(5) 0.9022(4) 0.6074(3) 0.0273(16) Uani 1 1 d . . .
H53A H 0.1754 0.9546 0.6269 0.033 Uiso 1 1 calc R . .
C54A C 0.0246(5) 0.8905(4) 0.6192(3) 0.0264(15) Uani 1 1 d . . .
H54A H 0.0011 0.9352 0.6462 0.032 Uiso 1 1 calc R . .
C55A C -0.0457(5) 0.8134(4) 0.5919(3) 0.0223(14) Uani 1 1 d . . .
H55A H -0.1173 0.8063 0.5996 0.027 Uiso 1 1 calc R . .
C56A C -0.0115(4) 0.7469(4) 0.5536(2) 0.0157(13) Uani 1 1 d . . .
N3A N -0.0608(4) 0.4376(3) 0.61370(19) 0.0151(11) Uani 1 1 d . . .
N4A N 0.2145(4) 0.5167(3) 0.4741(2) 0.0164(11) Uani 1 1 d . . .
N5A N 0.1203(4) 0.6856(3) 0.4985(2) 0.0168(11) Uani 1 1 d . . .
N33A N 0.0567(3) 0.6045(3) 0.60723(19) 0.0154(11) Uani 1 1 d . . .
H33B H 0.0624 0.6701 0.6124 0.018 Uiso 1 1 calc R . .
N44A N 0.1495(3) 0.4521(3) 0.5750(2) 0.0160(11) Uani 1 1 d . . .
H44B H 0.1515 0.4615 0.6165 0.019 Uiso 1 1 calc R . .
N55A N -0.0742(4) 0.6637(3) 0.5257(2) 0.0158(11) Uani 1 1 d . . .
H55B H -0.1411 0.6714 0.5154 0.019 Uiso 1 1 calc R . .
Fe93 Fe 0.00878(6) 0.39547(6) 0.53973(3) 0.0146(2) Uani 1 1 d . . .
Fe95 Fe -0.07092(6) 0.54234(6) 0.56174(3) 0.0142(2) Uani 1 1 d . . .
Fe97 Fe 0.12658(6) 0.56413(6) 0.53581(3) 0.0152(2) Uani 1 1 d . . .
B1 B 0.7676(5) 0.9965(5) 0.7520(3) 0.0178(15) Uani 1 1 d . . .
C61A C 0.8049(3) 1.0327(3) 0.68523(13) 0.0191(14) Uani 1 1 d G . .
C62A C 0.7491(3) 0.9862(3) 0.63427(17) 0.0327(17) Uani 1 1 d G A .
H62A H 0.6843 0.9452 0.6378 0.039 Uiso 1 1 calc R . .
C63A C 0.7881(4) 0.9998(3) 0.57816(14) 0.0444(17) Uani 1 1 d GD . .
C64A C 0.8830(4) 1.0599(3) 0.57301(14) 0.046(2) Uani 1 1 d G A .
H64A H 0.9096 1.0691 0.5347 0.055 Uiso 1 1 calc R . .
C65A C 0.9387(3) 1.1063(3) 0.62396(19) 0.0337(18) Uani 1 1 d G . .
C66A C 0.8997(3) 1.0927(3) 0.68007(15) 0.0230(14) Uani 1 1 d G A .
H66A H 0.9378 1.1245 0.7149 0.028 Uiso 1 1 calc R . .
C61B C 0.8261(4) 0.9059(4) 0.7569(2) 0.0169(13) Uani 1 1 d . . .
C61C C 0.7985(4) 1.0760(4) 0.8082(3) 0.0182(13) Uani 1 1 d . . .
C61D C 0.6410(5) 0.9679(4) 0.7538(3) 0.0223(15) Uani 1 1 d . . .
C62B C 0.7827(5) 0.8136(4) 0.7326(2) 0.0185(13) Uani 1 1 d . . .
H62B H 0.7129 0.8003 0.7169 0.022 Uiso 1 1 calc R . .
C62C C 0.8169(5) 1.0512(5) 0.8653(3) 0.0239(15) Uani 1 1 d . B .
H62C H 0.8187 0.9866 0.8705 0.029 Uiso 1 1 calc R . .
C62D C 0.5908(5) 0.8962(4) 0.7877(3) 0.0247(15) Uani 1 1 d . C .
H62D H 0.6311 0.8585 0.8075 0.030 Uiso 1 1 calc R . .
C63B C 0.8401(5) 0.7404(4) 0.7310(3) 0.0190(14) Uani 1 1 d . . .
C63C C 0.8329(5) 1.1164(5) 0.9154(3) 0.0280(16) Uani 1 1 d D . .
C63D C 0.4837(5) 0.8790(5) 0.7932(3) 0.0303(16) Uani 1 1 d . . .
C64B C 0.9422(5) 0.7563(4) 0.7537(3) 0.0209(14) Uani 1 1 d . D .
H64B H 0.9809 0.7067 0.7528 0.025 Uiso 1 1 calc R . .
C64C C 0.8314(5) 1.2113(4) 0.9100(3) 0.0252(15) Uani 1 1 d . B .
H64C H 0.8433 1.2562 0.9441 0.030 Uiso 1 1 calc R . .
C64D C 0.4223(5) 0.9320(5) 0.7651(3) 0.0342(17) Uani 1 1 d . C .
H64D H 0.3492 0.9195 0.7686 0.041 Uiso 1 1 calc R . .
C65B C 0.9853(5) 0.8472(4) 0.7776(3) 0.0214(14) Uani 1 1 d . . .
C65C C 0.8119(4) 1.2391(4) 0.8531(3) 0.0193(14) Uani 1 1 d . . .
C65D C 0.4689(5) 1.0034(5) 0.7318(3) 0.0303(17) Uani 1 1 d . . .
C66B C 0.9292(4) 0.9198(4) 0.7791(2) 0.0175(13) Uani 1 1 d . D .
H66B H 0.9620 0.9812 0.7958 0.021 Uiso 1 1 calc R . .
C66C C 0.7961(4) 1.1732(4) 0.8036(3) 0.0188(13) Uani 1 1 d . B .
H66C H 0.7833 1.1938 0.7654 0.023 Uiso 1 1 calc R . .
C66D C 0.5763(5) 1.0204(5) 0.7262(3) 0.0262(15) Uani 1 1 d . C .
H66D H 0.6066 1.0696 0.7027 0.031 Uiso 1 1 calc R . .
C67A C 0.7151(12) 0.9549(10) 0.5258(5) 0.0444(17) Uani 0.602(6) 1 d PDU A 1
C67B C 0.7923(5) 0.6447(4) 0.7032(3) 0.0241(15) Uani 1 1 d . . .
C67C C 0.8499(7) 1.0852(6) 0.9763(3) 0.051(2) Uani 0.42(2) 1 d PDU B 1
C67D C 0.4359(6) 0.8039(5) 0.8330(4) 0.0407(18) Uani 0.726(6) 1 d PU C 1
C68B C 1.0940(5) 0.8685(4) 0.8025(3) 0.0325(16) Uani 0.828(6) 1 d PDU D 1
C68C C 0.8086(5) 1.3399(5) 0.8469(3) 0.0287(16) Uani 1 1 d . B .
C68D C 0.4070(6) 1.0631(6) 0.7000(4) 0.0474(19) Uani 0.716(14) 1 d PU C 1
F1A F 1.1532(4) 0.9363(5) 0.7764(3) 0.0625(19) Uani 0.828(6) 1 d PDU D 1
F1C F 0.8990(19) 1.0102(12) 0.9727(6) 0.0545(15) Uani 0.42(2) 1 d PU B 1
F1D F 0.3878(8) 1.0297(8) 0.6423(3) 0.063(3) Uani 0.716(14) 1 d PU C 1
F2A F 1.1022(4) 0.9000(5) 0.8608(2) 0.0612(17) Uani 0.828(6) 1 d PDU D 1
C68A C 1.0413(6) 1.1656(6) 0.6199(4) 0.048(2) Uani 0.508(5) 1 d P A 1
F1B F 1.0724(6) 1.1458(7) 0.5588(4) 0.0418(9) Uani 0.508(5) 1 d P A 1
F2B F 1.0384(6) 1.2511(6) 0.6234(4) 0.0418(9) Uani 0.508(5) 1 d P A 1
F3B F 1.1286(9) 1.1348(11) 0.6416(6) 0.0418(9) Uani 0.508(5) 1 d P A 1
C68G C 1.0413(6) 1.1656(6) 0.6199(4) 0.048(2) Uani 0.492(5) 1 d P A 2
F4 F 1.1072(9) 1.1346(12) 0.6513(7) 0.0418(9) Uani 0.492(5) 1 d P A 2
F5 F 1.0702(6) 1.2061(7) 0.5723(4) 0.0418(9) Uani 0.492(5) 1 d P A 2
F6 F 1.0614(6) 1.2540(6) 0.6641(4) 0.0418(9) Uani 0.492(5) 1 d P A 2
F2C F 0.7854(17) 1.0972(13) 1.0166(8) 0.0545(15) Uani 0.42(2) 1 d PU B 1
F2D F 0.4510(11) 1.1514(10) 0.7011(6) 0.071(3) Uani 0.716(14) 1 d PU C 1
F3A F 1.1400(4) 0.7944(4) 0.8011(3) 0.0533(16) Uani 0.828(6) 1 d PDU D 1
F3C F 0.9443(17) 1.1453(14) 0.9996(7) 0.0545(15) Uani 0.42(2) 1 d PU B 1
F3D F 0.3102(16) 1.0582(17) 0.7209(9) 0.064(3) Uani 0.716(14) 1 d PU C 1
F4A F 0.6897(3) 0.6279(3) 0.69789(18) 0.0379(10) Uani 1 1 d . . .
F4B F 0.6482(8) 1.0103(7) 0.5082(4) 0.0682(16) Uani 0.602(6) 1 d PU A 1
F4C F 0.8977(3) 1.3976(3) 0.8626(3) 0.0700(16) Uani 1 1 d . . .
F4D F 0.4367(5) 0.8353(4) 0.8919(3) 0.0430(9) Uani 0.726(6) 1 d PU C 1
F5A F 0.8178(3) 0.5741(3) 0.73273(19) 0.0418(10) Uani 1 1 d . . .
F5B F 0.7578(8) 0.9363(6) 0.4757(3) 0.0682(16) Uani 0.602(6) 1 d PU A 1
F5C F 0.7384(3) 1.3721(3) 0.88099(19) 0.0500(12) Uani 1 1 d . . .
F5D F 0.4889(5) 0.7300(5) 0.8351(3) 0.0430(9) Uani 0.726(6) 1 d PU C 1
F6A F 0.8251(3) 0.6282(3) 0.64740(17) 0.0479(12) Uani 1 1 d . . .
F6B F 0.6426(8) 0.8792(6) 0.5358(3) 0.0682(16) Uani 0.602(6) 1 d PU A 1
F6C F 0.7833(4) 1.3585(3) 0.79178(18) 0.0571(13) Uani 1 1 d . . .
F6D F 0.3403(5) 0.7610(5) 0.8189(3) 0.0430(9) Uani 0.726(6) 1 d PU C 1
C10S C 0.6198(7) 0.3899(6) 0.3704(4) 0.056(2) Uani 1 1 d U . .
H10A H 0.6793 0.4309 0.3537 0.068 Uiso 1 1 calc R . .
H10B H 0.5781 0.4312 0.3919 0.068 Uiso 1 1 calc R . .
C11S C 0.5548(7) 0.3282(7) 0.3213(4) 0.067(3) Uani 1 1 d U . .
H11A H 0.5974 0.3073 0.2892 0.080 Uiso 1 1 calc R . .
H11B H 0.5015 0.3600 0.3040 0.080 Uiso 1 1 calc R . .
C12S C 0.5065(8) 0.2459(7) 0.3572(4) 0.075(3) Uani 1 1 d U . .
H12A H 0.4443 0.2602 0.3770 0.090 Uiso 1 1 calc R . .
H12B H 0.4860 0.1865 0.3306 0.090 Uiso 1 1 calc R . .
C13S C 0.5900(7) 0.2359(7) 0.4033(5) 0.077(3) Uani 1 1 d U . .
H13A H 0.5600 0.2191 0.4417 0.093 Uiso 1 1 calc R . .
H13B H 0.6301 0.1875 0.3889 0.093 Uiso 1 1 calc R . .
O10S O 0.6550(5) 0.3319(5) 0.4091(3) 0.084(2) Uani 1 1 d U . .
C1S C 0.732(2) 0.7715(17) 0.1624(10) 0.062(5) Uani 0.566(11) 1 d PU E 1
H1SA H 0.6737 0.7356 0.1827 0.075 Uiso 0.566(11) 1 calc PR E 1
H1SB H 0.7115 0.8288 0.1480 0.075 Uiso 0.566(11) 1 calc PR E 1
C2S C 0.8263(14) 0.7983(14) 0.2038(8) 0.061(4) Uani 0.566(11) 1 d PU E 1
H2SA H 0.8511 0.8679 0.2063 0.073 Uiso 0.566(11) 1 calc PR E 1
H2SB H 0.8086 0.7801 0.2443 0.073 Uiso 0.566(11) 1 calc PR E 1
C3S C 0.8951(13) 0.7577(13) 0.1854(8) 0.058(3) Uani 0.566(11) 1 d PU E 1
H3SA H 0.8914 0.6967 0.2035 0.070 Uiso 0.566(11) 1 calc PR E 1
H3SB H 0.9642 0.7977 0.1960 0.070 Uiso 0.566(11) 1 calc PR E 1
C4S C 0.8757(12) 0.7384(12) 0.1102(7) 0.043(3) Uani 0.566(11) 1 d PU E 1
H4SA H 0.8982 0.7963 0.0894 0.052 Uiso 0.566(11) 1 calc PR E 1
H4SB H 0.9076 0.6858 0.0930 0.052 Uiso 0.566(11) 1 calc PR E 1
O1S O 0.7630(4) 0.7123(4) 0.1126(2) 0.0419(13) Uani 0.566(11) 1 d PU E 1
O1T O 0.7630(4) 0.7123(4) 0.1126(2) 0.0419(13) Uani 0.434(11) 1 d PU E 2
C4T C 0.8544(16) 0.6935(15) 0.1271(10) 0.043(3) Uani 0.434(11) 1 d PU E 2
H4TA H 0.8917 0.6752 0.0918 0.052 Uiso 0.434(11) 1 calc PR E 2
H4TB H 0.8505 0.6448 0.1561 0.052 Uiso 0.434(11) 1 calc PR E 2
C3T C 0.9096(17) 0.8148(16) 0.1614(11) 0.058(3) Uani 0.434(11) 1 d PU E 2
H3TA H 0.9571 0.8126 0.1962 0.070 Uiso 0.434(11) 1 calc PR E 2
H3TB H 0.9480 0.8539 0.1320 0.070 Uiso 0.434(11) 1 calc PR E 2
C2T C 0.8422(19) 0.8430(17) 0.1751(11) 0.061(4) Uani 0.434(11) 1 d PU E 2
H2TA H 0.8565 0.9121 0.1708 0.073 Uiso 0.434(11) 1 calc PR E 2
H2TB H 0.8343 0.8348 0.2182 0.073 Uiso 0.434(11) 1 calc PR E 2
C1T C 0.747(3) 0.803(2) 0.1445(15) 0.062(5) Uani 0.434(11) 1 d PU E 2
H1TA H 0.7280 0.8467 0.1156 0.075 Uiso 0.434(11) 1 calc PR E 2
H1TB H 0.6907 0.7912 0.1730 0.075 Uiso 0.434(11) 1 calc PR E 2
C6 C 0.7617(19) 0.9426(15) 0.5196(7) 0.0444(17) Uani 0.398(6) 1 d PDU A 2
F1 F 0.7190(12) 0.8596(10) 0.5295(5) 0.0682(16) Uani 0.398(6) 1 d P A 2
F2 F 0.8302(12) 0.9420(10) 0.4810(5) 0.0682(16) Uani 0.398(6) 1 d P A 2
F3 F 0.6974(12) 0.9997(11) 0.4924(6) 0.0682(16) Uani 0.398(6) 1 d P A 2
F1E F 0.4351(19) 1.084(2) 0.6426(9) 0.063(3) Uani 0.284(14) 1 d PU C 2
F2E F 0.436(3) 1.160(3) 0.7270(15) 0.071(3) Uani 0.284(14) 1 d PU C 2
F3E F 0.316(5) 1.045(5) 0.705(2) 0.064(3) Uani 0.284(14) 1 d PU C 2
C68E C 0.4070(6) 1.0631(6) 0.7000(4) 0.0474(19) Uani 0.284(14) 1 d PU C 2
F7 F 1.139(2) 0.9581(13) 0.8141(16) 0.0625(19) Uani 0.172(6) 1 d PDU D 2
F8 F 1.126(2) 0.8115(19) 0.8375(12) 0.0612(17) Uani 0.172(6) 1 d PDU D 2
F9 F 1.1540(16) 0.850(2) 0.7554(9) 0.0533(16) Uani 0.172(6) 1 d PDU D 2
C7 C 1.0940(5) 0.8685(4) 0.8025(3) 0.0325(16) Uani 0.172(6) 1 d PDU D 2
C8 C 0.8499(7) 1.0852(6) 0.9763(3) 0.051(2) Uani 0.58(2) 1 d PDU B 2
F10 F 0.8527(14) 0.9899(9) 0.9770(4) 0.0545(15) Uani 0.58(2) 1 d PU B 2
F11 F 0.7588(12) 1.0781(9) 1.0061(5) 0.0545(15) Uani 0.58(2) 1 d PU B 2
F12 F 0.9195(13) 1.1395(10) 1.0127(5) 0.0545(15) Uani 0.58(2) 1 d PU B 2
C67E C 0.4359(6) 0.8039(5) 0.8330(4) 0.0407(18) Uani 0.274(6) 1 d PU C 2
F6E F 0.3561(13) 0.7510(12) 0.7909(8) 0.0430(9) Uani 0.274(6) 1 d PU C 2
F5E F 0.4969(14) 0.7668(13) 0.8579(8) 0.0430(9) Uani 0.274(6) 1 d PU C 2
F4E F 0.3775(12) 0.8549(11) 0.8692(7) 0.0430(9) Uani 0.274(6) 1 d PU C 2

loop_
_atom_site_aniso_label
_atom_site_aniso_U_11
_atom_site_aniso_U_22
_atom_site_aniso_U_33
_atom_site_aniso_U_23
_atom_site_aniso_U_13
_atom_site_aniso_U_12
C1 0.024(4) 0.048(5) 0.038(4) 0.032(4) 0.005(3) 0.003(3)
C2 0.038(4) 0.033(4) 0.027(4) 0.013(3) 0.007(3) 0.013(3)
C3 0.021(4) 0.050(5) 0.018(3) 0.012(3) -0.003(3) -0.012(3)
C4 0.023(4) 0.043(4) 0.030(4) 0.003(3) 0.004(3) 0.004(3)
C5 0.021(4) 0.025(4) 0.051(5) 0.014(3) 0.004(3) 0.002(3)
C31 0.062(5) 0.016(4) 0.018(3) 0.001(3) -0.019(3) 0.015(3)
C32 0.043(5) 0.034(4) 0.033(4) 0.004(3) -0.007(3) 0.004(4)
C33 0.040(4) 0.041(5) 0.034(4) -0.013(4) -0.001(4) 0.016(4)
C34 0.042(5) 0.024(4) 0.047(5) -0.007(3) -0.005(4) 0.011(3)
C35 0.033(4) 0.046(5) 0.024(4) 0.005(3) 0.004(3) 0.008(4)
C36 0.014(3) 0.029(4) 0.049(5) -0.018(3) -0.010(3) 0.004(3)
C41 0.014(3) 0.022(3) 0.010(3) -0.005(2) -0.002(2) 0.011(3)
C42 0.013(3) 0.031(4) 0.018(3) -0.003(3) -0.001(3) 0.004(3)
C43 0.014(3) 0.031(4) 0.025(3) -0.004(3) -0.005(3) 0.008(3)
C44 0.019(3) 0.036(4) 0.020(3) 0.001(3) -0.001(3) 0.017(3)
C45 0.018(3) 0.021(3) 0.012(3) -0.004(2) -0.001(2) 0.008(3)
C46 0.011(3) 0.027(4) 0.009(3) -0.005(2) 0.003(2) 0.010(3)
C51 0.038(4) 0.029(4) 0.020(3) 0.001(3) 0.001(3) 0.008(3)
C52 0.038(4) 0.043(5) 0.028(4) 0.006(3) 0.004(3) 0.011(4)
C53 0.042(5) 0.080(6) 0.013(3) -0.002(4) 0.003(3) 0.029(4)
C54 0.040(3) 0.076(4) 0.016(2) -0.006(3) -0.006(2) 0.028(3)
C55 0.040(3) 0.076(4) 0.016(2) -0.006(3) -0.006(2) 0.028(3)
C56 0.012(3) 0.019(3) 0.017(3) -0.001(2) -0.001(2) 0.004(3)
N3 0.018(3) 0.020(3) 0.013(2) 0.005(2) 0.000(2) 0.004(2)
N4 0.012(3) 0.029(3) 0.013(2) 0.001(2) 0.003(2) 0.006(2)
N5 0.017(3) 0.017(3) 0.024(3) 0.005(2) 0.007(2) 0.004(2)
N33 0.016(3) 0.016(3) 0.018(3) -0.002(2) 0.003(2) 0.003(2)
N44 0.009(2) 0.028(3) 0.016(3) 0.000(2) 0.001(2) 0.008(2)
N55 0.015(3) 0.018(3) 0.013(2) 0.001(2) -0.001(2) 0.006(2)
Fe94 0.0110(4) 0.0161(5) 0.0108(4) 0.0015(3) 0.0022(3) 0.0036(4)
Fe96 0.0114(4) 0.0163(5) 0.0115(4) 0.0014(3) 0.0023(3) 0.0039(4)
Fe98 0.0102(4) 0.0178(5) 0.0111(4) 0.0012(3) 0.0013(3) 0.0036(4)
C1A 0.017(3) 0.033(4) 0.033(4) 0.003(3) 0.007(3) 0.000(3)
C2A 0.016(3) 0.026(4) 0.020(3) -0.002(3) 0.002(3) 0.005(3)
C3A 0.024(4) 0.024(4) 0.018(3) 0.000(3) 0.006(3) 0.008(3)
C4A 0.017(3) 0.026(4) 0.022(3) -0.002(3) 0.001(3) 0.004(3)
C5A 0.022(3) 0.020(3) 0.027(3) 0.004(3) 0.005(3) 0.006(3)
C31A 0.016(3) 0.027(4) 0.013(3) 0.000(3) 0.001(3) 0.008(3)
C32A 0.024(4) 0.029(4) 0.022(3) 0.002(3) 0.008(3) 0.011(3)
C33A 0.019(3) 0.039(4) 0.015(3) 0.003(3) -0.002(3) 0.006(3)
C34A 0.019(3) 0.042(4) 0.016(3) -0.006(3) -0.005(3) 0.012(3)
C35A 0.020(3) 0.039(4) 0.017(3) -0.002(3) 0.003(3) 0.010(3)
C36A 0.019(3) 0.029(4) 0.009(3) -0.001(3) 0.001(2) 0.007(3)
C41A 0.014(3) 0.019(3) 0.017(3) -0.005(2) -0.005(3) 0.005(3)
C42A 0.014(3) 0.026(4) 0.016(3) -0.003(3) 0.003(3) 0.005(3)
C43A 0.015(3) 0.036(4) 0.026(4) -0.006(3) 0.003(3) 0.010(3)
C44A 0.022(4) 0.020(3) 0.028(4) 0.004(3) -0.002(3) 0.009(3)
C45A 0.025(4) 0.027(4) 0.020(3) -0.001(3) -0.001(3) 0.010(3)
C46A 0.016(3) 0.025(4) 0.014(3) -0.007(3) -0.003(3) 0.002(3)
C51A 0.027(4) 0.023(4) 0.015(3) -0.002(3) 0.003(3) 0.010(3)
C52A 0.020(3) 0.031(4) 0.027(4) 0.002(3) -0.001(3) 0.007(3)
C53A 0.035(4) 0.021(4) 0.024(4) -0.007(3) -0.009(3) 0.006(3)
C54A 0.031(4) 0.021(4) 0.027(4) -0.004(3) 0.003(3) 0.006(3)
C55A 0.021(3) 0.028(4) 0.019(3) 0.001(3) 0.003(3) 0.009(3)
C56A 0.019(3) 0.016(3) 0.014(3) 0.001(2) 0.001(3) 0.009(3)
N3A 0.016(3) 0.021(3) 0.010(2) 0.001(2) 0.002(2) 0.007(2)
N4A 0.020(3) 0.018(3) 0.013(2) 0.000(2) 0.003(2) 0.009(2)
N5A 0.017(3) 0.017(3) 0.017(3) -0.002(2) 0.005(2) 0.005(2)
N33A 0.016(3) 0.019(3) 0.013(2) 0.000(2) 0.000(2) 0.010(2)
N44A 0.016(3) 0.021(3) 0.013(2) 0.000(2) -0.001(2) 0.010(2)
N55A 0.017(3) 0.017(3) 0.014(2) 0.000(2) -0.002(2) 0.007(2)
Fe93 0.0150(4) 0.0185(5) 0.0114(4) -0.0006(3) 0.0014(3) 0.0061(4)
Fe95 0.0141(4) 0.0179(5) 0.0116(4) -0.0004(3) 0.0007(3) 0.0060(4)
Fe97 0.0152(4) 0.0190(5) 0.0127(4) -0.0002(3) 0.0015(3) 0.0072(4)
B1 0.014(4) 0.017(4) 0.021(4) -0.002(3) 0.001(3) 0.002(3)
C61A 0.022(3) 0.016(3) 0.022(3) 0.000(3) -0.002(3) 0.009(3)
C62A 0.052(5) 0.022(4) 0.023(4) -0.002(3) 0.003(3) 0.004(3)
C63A 0.085(5) 0.034(3) 0.018(3) 0.006(2) 0.002(3) 0.018(4)
C64A 0.083(6) 0.040(5) 0.026(4) 0.012(3) 0.023(4) 0.036(5)
C65A 0.043(5) 0.031(4) 0.038(4) 0.017(3) 0.020(4) 0.024(4)
C66A 0.023(4) 0.024(4) 0.027(4) 0.007(3) 0.006(3) 0.015(3)
C61B 0.018(3) 0.021(3) 0.012(3) 0.000(2) 0.006(2) 0.006(3)
C61C 0.014(3) 0.017(3) 0.024(3) -0.002(3) 0.000(3) 0.004(3)
C61D 0.018(3) 0.026(4) 0.023(3) -0.008(3) -0.006(3) 0.008(3)
C62B 0.022(3) 0.021(3) 0.012(3) 0.000(2) 0.005(3) 0.002(3)
C62C 0.029(4) 0.024(4) 0.021(3) 0.001(3) -0.004(3) 0.013(3)
C62D 0.017(3) 0.024(4) 0.033(4) -0.003(3) 0.002(3) 0.005(3)
C63B 0.021(3) 0.020(3) 0.016(3) -0.002(3) 0.009(3) 0.004(3)
C63C 0.042(4) 0.029(4) 0.018(3) -0.002(3) 0.003(3) 0.021(3)
C63D 0.021(4) 0.034(4) 0.035(4) -0.006(3) 0.002(3) 0.006(3)
C64B 0.022(3) 0.020(3) 0.024(3) 0.008(3) 0.012(3) 0.010(3)
C64C 0.025(4) 0.029(4) 0.021(3) -0.009(3) 0.004(3) 0.009(3)
C64D 0.019(4) 0.041(5) 0.041(4) -0.007(4) 0.000(3) 0.006(3)
C65B 0.022(3) 0.020(3) 0.022(3) 0.001(3) 0.001(3) 0.003(3)
C65C 0.016(3) 0.014(3) 0.027(3) -0.001(3) 0.013(3) -0.001(3)
C65D 0.031(4) 0.038(4) 0.026(4) -0.011(3) -0.009(3) 0.024(3)
C66B 0.019(3) 0.015(3) 0.018(3) -0.003(2) 0.005(3) 0.002(3)
C66C 0.013(3) 0.027(4) 0.018(3) 0.004(3) 0.002(3) 0.007(3)
C66D 0.022(4) 0.029(4) 0.025(4) -0.007(3) -0.004(3) 0.004(3)
C67A 0.085(5) 0.034(3) 0.018(3) 0.006(2) 0.002(3) 0.018(4)
C67B 0.027(4) 0.024(4) 0.023(3) 0.005(3) 0.014(3) 0.006(3)
C67C 0.088(6) 0.038(4) 0.030(4) -0.014(3) -0.008(4) 0.030(4)
C67D 0.024(4) 0.039(5) 0.055(5) -0.004(4) 0.004(3) 0.000(3)
C68B 0.016(3) 0.032(4) 0.050(4) -0.001(3) -0.003(3) 0.009(3)
C68C 0.031(4) 0.025(4) 0.031(4) -0.005(3) 0.014(3) 0.006(3)
C68D 0.031(4) 0.058(5) 0.054(5) -0.005(4) -0.004(4) 0.017(4)
F1A 0.021(3) 0.075(4) 0.090(5) 0.042(4) -0.008(3) -0.007(3)
F1C 0.087(5) 0.056(3) 0.020(2) 0.0002(17) -0.008(2) 0.016(3)
F1D 0.056(6) 0.095(8) 0.047(3) 0.013(4) -0.014(4) 0.035(5)
F2A 0.035(3) 0.101(4) 0.045(3) -0.023(3) -0.020(3) 0.023(3)
C68A 0.048(5) 0.055(6) 0.058(5) 0.040(4) 0.035(4) 0.034(4)
F1B 0.034(2) 0.0401(19) 0.053(3) 0.016(2) 0.0095(18) 0.0075(19)
F2B 0.034(2) 0.0401(19) 0.053(3) 0.016(2) 0.0095(18) 0.0075(19)
F3B 0.034(2) 0.0401(19) 0.053(3) 0.016(2) 0.0095(18) 0.0075(19)
C68G 0.048(5) 0.055(6) 0.058(5) 0.040(4) 0.035(4) 0.034(4)
F4 0.034(2) 0.0401(19) 0.053(3) 0.016(2) 0.0095(18) 0.0075(19)
F5 0.034(2) 0.0401(19) 0.053(3) 0.016(2) 0.0095(18) 0.0075(19)
F6 0.034(2) 0.0401(19) 0.053(3) 0.016(2) 0.0095(18) 0.0075(19)
F2C 0.087(5) 0.056(3) 0.020(2) 0.0002(17) -0.008(2) 0.016(3)
F2D 0.056(5) 0.052(4) 0.108(9) 0.021(6) -0.030(7) 0.022(4)
F3A 0.038(3) 0.051(3) 0.073(4) -0.012(3) -0.026(3) 0.027(3)
F3C 0.087(5) 0.056(3) 0.020(2) 0.0002(17) -0.008(2) 0.016(3)
F3D 0.034(3) 0.086(8) 0.083(11) 0.016(7) 0.010(6) 0.040(4)
F4A 0.023(2) 0.026(2) 0.061(3) -0.0060(19) 0.0037(19) -0.0024(17)
F4B 0.090(4) 0.073(3) 0.0244(19) -0.0122(18) 0.000(3) -0.022(3)
F4C 0.038(3) 0.028(3) 0.137(5) 0.005(3) -0.013(3) -0.008(2)
F4D 0.0365(18) 0.047(2) 0.042(2) 0.0120(17) 0.0038(17) -0.0030(16)
F5A 0.046(3) 0.020(2) 0.059(3) 0.0021(19) 0.000(2) 0.0065(19)
F5B 0.090(4) 0.073(3) 0.0244(19) -0.0122(18) 0.000(3) -0.022(3)
F5C 0.069(3) 0.032(2) 0.060(3) 0.011(2) 0.040(2) 0.026(2)
F5D 0.0365(18) 0.047(2) 0.042(2) 0.0120(17) 0.0038(17) -0.0030(16)
F6A 0.070(3) 0.032(2) 0.032(2) -0.0140(18) 0.024(2) -0.010(2)
F6B 0.090(4) 0.073(3) 0.0244(19) -0.0122(18) 0.000(3) -0.022(3)
F6C 0.110(4) 0.033(3) 0.035(3) 0.005(2) 0.010(3) 0.031(3)
F6D 0.0365(18) 0.047(2) 0.042(2) 0.0120(17) 0.0038(17) -0.0030(16)
C10S 0.050(5) 0.067(6) 0.048(5) -0.011(4) -0.007(4) 0.011(4)
C11S 0.068(6) 0.070(6) 0.062(6) 0.005(5) -0.003(5) 0.011(5)
C12S 0.078(7) 0.081(7) 0.065(6) -0.010(5) -0.001(5) 0.023(5)
C13S 0.065(6) 0.055(6) 0.116(8) -0.011(5) -0.035(6) 0.034(5)
O10S 0.085(5) 0.080(5) 0.087(5) -0.023(4) -0.032(4) 0.030(4)
C1S 0.039(6) 0.075(11) 0.064(11) -0.036(8) -0.002(6) 0.007(8)
C2S 0.052(6) 0.063(9) 0.062(8) -0.032(6) -0.019(7) 0.020(7)
C3S 0.051(6) 0.052(8) 0.068(8) -0.026(6) -0.020(6) 0.019(7)
C4S 0.032(5) 0.045(8) 0.048(7) -0.006(6) -0.004(5) 0.002(6)
O1S 0.029(3) 0.054(3) 0.036(3) -0.014(2) 0.002(2) -0.002(2)
O1T 0.029(3) 0.054(3) 0.036(3) -0.014(2) 0.002(2) -0.002(2)
C4T 0.032(5) 0.045(8) 0.048(7) -0.006(6) -0.004(5) 0.002(6)
C3T 0.051(6) 0.052(8) 0.068(8) -0.026(6) -0.020(6) 0.019(7)
C2T 0.052(6) 0.063(9) 0.062(8) -0.032(6) -0.019(7) 0.020(7)
C1T 0.039(6) 0.075(11) 0.064(11) -0.036(8) -0.002(6) 0.007(8)
C6 0.085(5) 0.034(3) 0.018(3) 0.006(2) 0.002(3) 0.018(4)
F1 0.090(4) 0.073(3) 0.0244(19) -0.0122(18) 0.000(3) -0.022(3)
F2 0.090(4) 0.073(3) 0.0244(19) -0.0122(18) 0.000(3) -0.022(3)
F3 0.090(4) 0.073(3) 0.0244(19) -0.0122(18) 0.000(3) -0.022(3)
F1E 0.056(6) 0.095(8) 0.047(3) 0.013(4) -0.014(4) 0.035(5)
F2E 0.056(5) 0.052(4) 0.108(9) 0.021(6) -0.030(7) 0.022(4)
F3E 0.034(3) 0.086(8) 0.083(11) 0.016(7) 0.010(6) 0.040(4)
C68E 0.031(4) 0.058(5) 0.054(5) -0.005(4) -0.004(4) 0.017(4)
F7 0.021(3) 0.075(4) 0.090(5) 0.042(4) -0.008(3) -0.007(3)
F8 0.035(3) 0.101(4) 0.045(3) -0.023(3) -0.020(3) 0.023(3)
F9 0.038(3) 0.051(3) 0.073(4) -0.012(3) -0.026(3) 0.027(3)
C7 0.016(3) 0.032(4) 0.050(4) -0.001(3) -0.003(3) 0.009(3)
C8 0.088(6) 0.038(4) 0.030(4) -0.014(3) -0.008(4) 0.030(4)
F10 0.087(5) 0.056(3) 0.020(2) 0.0002(17) -0.008(2) 0.016(3)
F11 0.087(5) 0.056(3) 0.020(2) 0.0002(17) -0.008(2) 0.016(3)
F12 0.087(5) 0.056(3) 0.020(2) 0.0002(17) -0.008(2) 0.016(3)
C67E 0.024(4) 0.039(5) 0.055(5) -0.004(4) 0.004(3) 0.000(3)
F6E 0.0365(18) 0.047(2) 0.042(2) 0.0120(17) 0.0038(17) -0.0030(16)
F5E 0.0365(18) 0.047(2) 0.042(2) 0.0120(17) 0.0038(17) -0.0030(16)
F4E 0.0365(18) 0.047(2) 0.042(2) 0.0120(17) 0.0038(17) -0.0030(16)

loop_
_atom_type_symbol
_atom_type_description
_atom_type_scat_dispersion_real
_atom_type_scat_dispersion_imag
_atom_type_scat_source
C C 0.0033 0.0016 'International Tables Vol C Tables 4.2.6.8 and 6.1.1.4'
H H 0.0000 0.0000 'International Tables Vol C Tables 4.2.6.8 and 6.1.1.4'
B B 0.0013 0.0007 'International Tables Vol C Tables 4.2.6.8 and 6.1.1.4'
F F 0.0171 0.0103 'International Tables Vol C Tables 4.2.6.8 and 6.1.1.4'
Fe Fe 0.3463 0.8444 'International Tables Vol C Tables 4.2.6.8 and 6.1.1.4'
N N 0.0061 0.0033 'International Tables Vol C Tables 4.2.6.8 and 6.1.1.4'
O O 0.0106 0.0060 'International Tables Vol C Tables 4.2.6.8 and 6.1.1.4'

loop_
_geom_angle_atom_site_label_1
_geom_angle_atom_site_label_2
_geom_angle_atom_site_label_3
_geom_angle
_geom_angle_site_symmetry_1
_geom_angle_site_symmetry_3
C5 C2 C3 114.3(6) 2_665 .
C5 C2 C4 111.1(6) 2_665 2_665
C3 C2 C4 111.0(5) . 2_665
C5 C2 C1 108.4(6) 2_665 .
C3 C2 C1 106.9(6) . .
C4 C2 C1 104.7(5) 2_665 .
C2 C3 N3 117.8(6) . .
N4 C4 C2 116.3(5) . 2_665
C2 C5 N5 116.4(6) 2_665 .
C32 C31 N3 128.9(6) . .
C32 C31 C36 117.5(6) . .
N3 C31 C36 113.6(5) . .
C31 C32 C33 119.5(7) . .
C34 C33 C32 123.6(7) . .
C33 C34 C35 119.6(7) . .
C36 C35 C34 119.9(7) . .
C35 C36 N33 125.3(7) . .
C35 C36 C31 120.0(6) . .
N33 C36 C31 114.7(5) . .
C42 C41 C46 117.7(5) . .
C42 C41 N4 126.6(5) . .
C46 C41 N4 115.7(5) . .
C43 C42 C41 121.4(6) . .
C44 C43 C42 120.0(6) . .
C43 C44 C45 119.8(6) . .
C46 C45 C44 120.0(6) . .
C45 C46 C41 121.1(5) . .
C45 C46 N44 124.1(5) . .
C41 C46 N44 114.8(5) . .
C56 C51 C52 118.5(6) . .
C56 C51 N5 116.8(5) . .
C52 C51 N5 124.7(6) . .
C51 C52 C53 119.2(7) . .
C54 C53 C52 119.8(6) . .
C53 C54 C55 121.1(7) . .
C56 C55 C54 120.3(7) . .
C55 C56 C51 120.3(6) . .
C55 C56 N55 126.1(5) . .
C51 C56 N55 113.5(5) . .
C3 N3 C31 109.0(5) . .
C3 N3 Fe96 123.8(4) . .
C31 N3 Fe96 109.1(4) . .
C3 N3 Fe94 114.9(4) . 2_665
C31 N3 Fe94 116.8(4) . 2_665
Fe96 N3 Fe94 81.42(18) . 2_665
C41 N4 C4 109.5(5) . .
C41 N4 Fe98 109.1(4) . .
C4 N4 Fe98 123.8(4) . .
C41 N4 Fe96 117.6(3) . 2_665
C4 N4 Fe96 113.5(4) . 2_665
Fe98 N4 Fe96 81.32(17) . 2_665
C5 N5 C51 109.9(5) . .
C5 N5 Fe94 125.1(4) . .
C51 N5 Fe94 108.3(4) . .
C5 N5 Fe98 117.8(4) . .
C51 N5 Fe98 113.2(4) . .
Fe94 N5 Fe98 79.36(18) . .
C36 N33 Fe96 112.0(4) . .
C36 N33 Fe98 118.5(4) . .
Fe96 N33 Fe98 84.36(18) . .
C46 N44 Fe98 112.0(4) . .
C46 N44 Fe94 120.9(3) . 2_665
Fe98 N44 Fe94 82.32(18) . 2_665
C56 N55 Fe94 113.8(4) . .
C56 N55 Fe96 116.6(4) . .
Fe94 N55 Fe96 85.17(17) . .
N55 Fe94 N44 88.86(19) . 2_665
N55 Fe94 N5 83.92(19) . .
N44 Fe94 N5 169.39(19) 2_665 .
N55 Fe94 N3 170.18(19) . 2_665
N44 Fe94 N3 92.10(19) 2_665 2_665
N5 Fe94 N3 93.70(19) . 2_665
N55 Fe94 Fe98 90.28(14) . .
N44 Fe94 Fe98 137.30(15) 2_665 .
N5 Fe94 Fe98 50.79(14) . .
N3 Fe94 Fe98 95.60(14) 2_665 .
N55 Fe94 Fe98 95.12(14) . 2_665
N44 Fe94 Fe98 48.42(14) 2_665 2_665
N5 Fe94 Fe98 139.90(14) . 2_665
N3 Fe94 Fe98 92.82(13) 2_665 2_665
Fe98 Fe94 Fe98 89.21(3) . 2_665
N55 Fe94 Fe96 140.45(14) . 2_665
N44 Fe94 Fe96 95.44(13) 2_665 2_665
N5 Fe94 Fe96 95.07(14) . 2_665
N3 Fe94 Fe96 49.16(13) 2_665 2_665
Fe98 Fe94 Fe96 60.61(3) . 2_665
Fe98 Fe94 Fe96 61.05(3) 2_665 2_665
N55 Fe94 Fe96 48.05(13) . .
N44 Fe94 Fe96 88.01(15) 2_665 .
N5 Fe94 Fe96 92.89(14) . .
N3 Fe94 Fe96 141.74(14) 2_665 .
Fe98 Fe94 Fe96 60.98(3) . .
Fe98 Fe94 Fe96 59.64(3) 2_665 .
Fe96 Fe94 Fe96 92.72(3) 2_665 .
N33 Fe96 N55 89.0(2) . .
N33 Fe96 N3 84.1(2) . .
N55 Fe96 N3 172.38(19) . .
N33 Fe96 N4 176.5(2) . 2_665
N55 Fe96 N4 92.01(19) . 2_665
N3 Fe96 N4 94.71(19) . 2_665
N33 Fe96 Fe98 134.32(14) . 2_665
N55 Fe96 Fe98 93.30(13) . 2_665
N3 Fe96 Fe98 93.82(13) . 2_665
N4 Fe96 Fe98 48.97(13) 2_665 2_665
N33 Fe96 Fe94 88.48(14) . 2_665
N55 Fe96 Fe94 133.78(13) . 2_665
N3 Fe96 Fe94 49.42(13) . 2_665
N4 Fe96 Fe94 93.25(13) 2_665 2_665
Fe98 Fe96 Fe94 58.17(3) 2_665 2_665
N33 Fe96 Fe98 48.08(13) . .
N55 Fe96 Fe98 86.58(14) . .
N3 Fe96 Fe98 91.15(14) . .
N4 Fe96 Fe98 135.32(14) 2_665 .
Fe98 Fe96 Fe98 86.48(3) 2_665 .
Fe94 Fe96 Fe98 58.67(3) 2_665 .
N33 Fe96 Fe94 92.71(14) . .
N55 Fe96 Fe94 46.78(13) . .
N3 Fe96 Fe94 136.56(14) . .
N4 Fe96 Fe94 90.40(14) 2_665 .
Fe98 Fe96 Fe94 58.61(3) 2_665 .
Fe94 Fe96 Fe94 87.28(3) 2_665 .
Fe98 Fe96 Fe94 57.28(3) . .
N44 Fe98 N33 89.5(2) . .
N44 Fe98 N4 83.0(2) . .
N33 Fe98 N4 167.42(19) . .
N44 Fe98 N5 170.06(19) . .
N33 Fe98 N5 92.0(2) . .
N4 Fe98 N5 93.7(2) . .
N44 Fe98 Fe94 139.70(14) . .
N33 Fe98 Fe94 96.00(14) . .
N4 Fe98 Fe94 96.25(14) . .
N5 Fe98 Fe94 49.85(13) . .
N44 Fe98 Fe94 49.26(13) . 2_665
N33 Fe98 Fe94 89.37(14) . 2_665
N4 Fe98 Fe94 93.31(14) . 2_665
N5 Fe98 Fe94 140.55(14) . 2_665
Fe94 Fe98 Fe94 90.79(3) . 2_665
N44 Fe98 Fe96 90.12(14) . 2_665
N33 Fe98 Fe96 140.80(14) . 2_665
N4 Fe98 Fe96 49.70(13) . 2_665
N5 Fe98 Fe96 94.88(14) . 2_665
Fe94 Fe98 Fe96 61.22(3) . 2_665
Fe94 Fe98 Fe96 61.75(3) 2_665 2_665
N44 Fe98 Fe96 95.43(14) . .
N33 Fe98 Fe96 47.56(13) . .
N4 Fe98 Fe96 143.06(13) . .
N5 Fe98 Fe96 92.83(14) . .
Fe94 Fe98 Fe96 61.74(3) . .
Fe94 Fe98 Fe96 60.28(3) 2_665 .
Fe96 Fe98 Fe96 93.52(3) 2_665 .
C3A C2A C5A 112.7(5) . 2_566
C3A C2A C4A 112.3(5) . 2_566
C5A C2A C4A 111.4(5) 2_566 2_566
C3A C2A C1A 106.6(5) . .
C5A C2A C1A 106.0(5) 2_566 .
C4A C2A C1A 107.4(5) 2_566 .
N3A C3A C2A 116.6(5) . .
N4A C4A C2A 115.9(5) . 2_566
N5A C5A C2A 115.7(5) . 2_566
C32A C31A C36A 117.6(5) . .
C32A C31A N3A 127.1(6) . .
C36A C31A N3A 115.2(5) . .
C33A C32A C31A 120.4(6) . .
C34A C33A C32A 120.9(6) . .
C33A C34A C35A 119.4(6) . .
C36A C35A C34A 120.3(6) . .
C35A C36A C31A 121.4(6) . .
C35A C36A N33A 124.0(6) . .
C31A C36A N33A 114.7(5) . .
C46A C41A C42A 118.0(5) . .
C46A C41A N4A 115.6(5) . .
C42A C41A N4A 126.4(5) . .
C43A C42A C41A 120.5(6) . .
C42A C43A C44A 120.5(6) . .
C45A C44A C43A 119.4(6) . .
C44A C45A C46A 120.7(6) . .
C45A C46A C41A 120.9(5) . .
C45A C46A N44A 123.8(5) . .
C41A C46A N44A 115.3(5) . .
C52A C51A C56A 118.7(5) . .
C52A C51A N5A 125.8(5) . .
C56A C51A N5A 115.5(5) . .
C51A C52A C53A 119.4(6) . .
C54A C53A C52A 120.9(6) . .
C53A C54A C55A 120.3(6) . .
C56A C55A C54A 120.1(6) . .
C55A C56A N55A 125.3(5) . .
C55A C56A C51A 120.5(5) . .
N55A C56A C51A 114.1(5) . .
C31A N3A C3A 109.3(4) . .
C31A N3A Fe95 109.9(4) . .
C3A N3A Fe95 125.1(4) . .
C31A N3A Fe93 116.9(3) . .
C3A N3A Fe93 114.6(3) . .
Fe95 N3A Fe93 78.63(16) . .
C41A N4A C4A 109.1(4) . .
C41A N4A Fe97 109.5(3) . .
C4A N4A Fe97 124.8(4) . .
C41A N4A Fe95 116.5(4) . 2_566
C4A N4A Fe95 115.1(3) . 2_566
Fe97 N4A Fe95 79.57(17) . 2_566
C51A N5A C5A 109.5(5) . .
C51A N5A Fe93 109.9(4) . 2_566
C5A N5A Fe93 125.5(4) . 2_566
C51A N5A Fe97 113.9(4) . .
C5A N5A Fe97 114.9(4) . .
Fe93 N5A Fe97 80.65(18) 2_566 .
C36A N33A Fe95 111.9(4) . .
C36A N33A Fe97 121.0(4) . .
Fe95 N33A Fe97 84.48(17) . .
C46A N44A Fe97 111.2(4) . .
C46A N44A Fe93 119.9(4) . .
Fe97 N44A Fe93 83.64(17) . .
C56A N55A Fe93 113.5(4) . 2_566
C56A N55A Fe95 117.8(4) . .
Fe93 N55A Fe95 83.28(18) 2_566 .
N55A Fe93 N44A 88.40(19) 2_566 .
N55A Fe93 N5A 83.10(19) 2_566 2_566
N44A Fe93 N5A 168.18(19) . 2_566
N55A Fe93 N3A 171.04(19) 2_566 .
N44A Fe93 N3A 92.46(18) . .
N5A Fe93 N3A 94.68(19) 2_566 .
N55A Fe93 Fe95 138.56(14) 2_566 .
N44A Fe93 Fe95 96.32(13) . .
N5A Fe93 Fe95 95.48(13) 2_566 .
N3A Fe93 Fe95 50.19(13) . .
N55A Fe93 Fe97 89.90(14) 2_566 2_566
N44A Fe93 Fe97 138.58(14) . 2_566
N5A Fe93 Fe97 49.95(14) 2_566 2_566
N3A Fe93 Fe97 95.32(13) . 2_566
Fe95 Fe93 Fe97 60.05(3) . 2_566
N55A Fe93 Fe95 49.08(14) 2_566 2_566
N44A Fe93 Fe95 87.70(14) . 2_566
N5A Fe93 Fe95 92.87(14) 2_566 2_566
N3A Fe93 Fe95 139.85(14) . 2_566
Fe95 Fe93 Fe95 89.86(4) . 2_566
Fe97 Fe93 Fe95 61.04(3) 2_566 2_566
N55A Fe93 Fe97 94.47(14) 2_566 .
N44A Fe93 Fe97 47.81(14) . .
N5A Fe93 Fe97 140.89(14) 2_566 .
N3A Fe93 Fe97 92.70(14) . .
Fe95 Fe93 Fe97 61.31(3) . .
Fe97 Fe93 Fe97 91.15(4) 2_566 .
Fe95 Fe93 Fe97 58.77(3) 2_566 .
N33A Fe95 N55A 88.73(19) . .
N33A Fe95 N3A 82.87(19) . .
N55A Fe95 N3A 168.17(18) . .
N33A Fe95 N4A 171.22(18) . 2_566
N55A Fe95 N4A 91.95(19) . 2_566
N3A Fe95 N4A 95.09(19) . 2_566
N33A Fe95 Fe93 89.50(14) . .
N55A Fe95 Fe93 137.41(14) . .
N3A Fe95 Fe93 51.18(13) . .
N4A Fe95 Fe93 95.88(13) 2_566 .
N33A Fe95 Fe97 139.03(13) . 2_566
N55A Fe95 Fe97 95.20(13) . 2_566
N3A Fe95 Fe97 96.60(13) . 2_566
N4A Fe95 Fe97 49.61(13) 2_566 2_566
Fe93 Fe95 Fe97 60.76(3) . 2_566
N33A Fe95 Fe93 94.36(14) . 2_566
N55A Fe95 Fe93 47.64(13) . 2_566
N3A Fe95 Fe93 141.11(13) . 2_566
N4A Fe95 Fe93 92.56(13) 2_566 2_566
Fe93 Fe95 Fe93 90.14(4) . 2_566
Fe97 Fe95 Fe93 60.97(3) 2_566 2_566
N33A Fe95 Fe97 48.06(13) . .
N55A Fe95 Fe97 87.49(14) . .
N3A Fe95 Fe97 93.02(14) . .
N4A Fe95 Fe97 140.71(13) 2_566 .
Fe93 Fe95 Fe97 60.85(3) . .
Fe97 Fe95 Fe97 91.29(3) 2_566 .
Fe93 Fe95 Fe97 59.08(3) 2_566 .
N44A Fe97 N33A 89.09(19) . .
N44A Fe97 N4A 83.15(19) . .
N33A Fe97 N4A 169.89(19) . .
N44A Fe97 N5A 173.3(2) . .
N33A Fe97 N5A 92.08(19) . .
N4A Fe97 N5A 94.91(19) . .
N44A Fe97 Fe95 89.32(14) . 2_566
N33A Fe97 Fe95 135.87(14) . 2_566
N4A Fe97 Fe95 50.82(14) . 2_566
N5A Fe97 Fe95 94.38(13) . 2_566
N44A Fe97 Fe93 137.02(14) . 2_566
N33A Fe97 Fe93 94.58(13) . 2_566
N4A Fe97 Fe93 95.52(14) . 2_566
N5A Fe97 Fe93 49.40(14) . 2_566
Fe95 Fe97 Fe93 59.19(3) 2_566 2_566
N44A Fe97 Fe93 48.55(14) . .
N33A Fe97 Fe93 86.81(14) . .
N4A Fe97 Fe93 92.84(14) . .
N5A Fe97 Fe93 138.05(14) . .
Fe95 Fe97 Fe93 60.26(3) 2_566 .
Fe93 Fe97 Fe93 88.85(4) 2_566 .
N44A Fe97 Fe95 94.01(14) . .
N33A Fe97 Fe95 47.46(13) . .
N4A Fe97 Fe95 139.34(14) . .
N5A Fe97 Fe95 91.60(14) . .
Fe95 Fe97 Fe95 88.71(3) 2_566 .
Fe93 Fe97 Fe95 59.88(3) 2_566 .
Fe93 Fe97 Fe95 57.84(3) . .
C61C B1 C61D 103.0(5) . .
C61C B1 C61B 112.5(5) . .
C61D B1 C61B 113.5(5) . .
C61C B1 C61A 115.1(5) . .
C61D B1 C61A 111.8(5) . .
C61B B1 C61A 101.5(4) . .
C62A C61A C66A 120.0 . .
C62A C61A B1 117.8(3) . .
C66A C61A B1 120.9(3) . .
C63A C62A C61A 120.0 . .
C62A C63A C64A 120.0 . .
C62A C63A C6 130.9(10) . .
C64A C63A C6 107.1(11) . .
C62A C63A C67A 115.1(7) . .
C64A C63A C67A 124.5(7) . .
C6 C63A C67A 26.3(9) . .
C63A C64A C65A 120.0 . .
C66A C65A C64A 120.0 . .
C66A C65A C68A 118.9(4) . .
C64A C65A C68A 121.0(4) . .
C65A C66A C61A 120.0 . .
C66B C61B C62B 115.9(5) . .
C66B C61B B1 120.6(5) . .
C62B C61B B1 123.0(5) . .
C62C C61C C66C 115.6(5) . .
C62C C61C B1 121.5(5) . .
C66C C61C B1 122.5(5) . .
C66D C61D C62D 115.6(6) . .
C66D C61D B1 121.2(6) . .
C62D C61D B1 122.9(5) . .
C61B C62B C63B 121.4(6) . .
C61C C62C C63C 123.0(6) . .
C63D C62D C61D 122.0(6) . .
C64B C63B C62B 121.4(5) . .
C64B C63B C67B 118.9(5) . .
C62B C63B C67B 119.7(5) . .
C64C C63C C62C 120.7(6) . .
C64C C63C C67C 118.6(6) . .
C62C C63C C67C 120.8(6) . .
C64D C63D C62D 120.8(7) . .
C64D C63D C67D 120.2(6) . .
C62D C63D C67D 118.9(6) . .
C65B C64B C63B 117.3(5) . .
C63C C64C C65C 118.1(5) . .
C63D C64D C65D 118.9(6) . .
C64B C65B C66B 121.6(6) . .
C64B C65B C68B 119.8(5) . .
C66B C65B C68B 118.6(5) . .
C66C C65C C64C 120.5(6) . .
C66C C65C C68C 120.9(6) . .
C64C C65C C68C 118.7(5) . .
C64D C65D C66D 120.2(6) . .
C64D C65D C68D 121.7(7) . .
C66D C65D C68D 118.1(7) . .
C65B C66B C61B 122.4(5) . .
C65C C66C C61C 122.2(6) . .
C65D C66D C61D 122.5(6) . .
F5B C67A F6B 108.6(10) . .
F5B C67A F4B 101.5(10) . .
F6B C67A F4B 96.6(11) . .
F5B C67A C63A 116.5(11) . .
F6B C67A C63A 117.0(10) . .
F4B C67A C63A 114.0(10) . .
F4A C67B F5A 106.1(5) . .
F4A C67B F6A 106.0(5) . .
F5A C67B F6A 103.7(5) . .
F4A C67B C63B 114.7(5) . .
F5A C67B C63B 113.2(5) . .
F6A C67B C63B 112.2(5) . .
F2C C67C F1C 122.7(14) . .
F2C C67C F3C 103.3(9) . .
F1C C67C F3C 89.6(14) . .
F2C C67C C63C 119.3(10) . .
F1C C67C C63C 110.3(8) . .
F3C C67C C63C 104.6(9) . .
F6D C67D F4D 105.5(6) . .
F6D C67D F5D 103.4(6) . .
F4D C67D F5D 101.9(7) . .
F6D C67D C63D 116.7(7) . .
F4D C67D C63D 114.3(6) . .
F5D C67D C63D 113.4(6) . .
F1A C68B F3A 108.2(6) . .
F1A C68B F2A 104.3(6) . .
F3A C68B F2A 103.1(6) . .
F1A C68B C65B 112.9(6) . .
F3A C68B C65B 114.4(6) . .
F2A C68B C65B 113.1(5) . .
F4C C68C F6C 106.0(6) . .
F4C C68C F5C 105.1(5) . .
F6C C68C F5C 104.4(5) . .
F4C C68C C65C 113.2(6) . .
F6C C68C C65C 114.3(5) . .
F5C C68C C65C 113.0(5) . .
F2D C68D F1D 107.4(9) . .
F2D C68D F3D 108.5(13) . .
F1D C68D F3D 103.0(11) . .
F2D C68D C65D 114.3(9) . .
F1D C68D C65D 110.5(7) . .
F3D C68D C65D 112.5(13) . .
F2B C68A F3B 120.2(11) . .
F2B C68A C65A 112.4(7) . .
F3B C68A C65A 119.3(8) . .
F2B C68A F1B 104.0(7) . .
F3B C68A F1B 89.1(7) . .
C65A C68A F1B 106.0(7) . .
O10S C10S C11S 108.0(7) . .
C10S C11S C12S 99.1(7) . .
C13S C12S C11S 105.8(8) . .
O10S C13S C12S 102.1(8) . .
C10S O10S C13S 111.5(7) . .
O1S C1S C2S 105.3(16) . .
C3S C2S C1S 109.7(15) . .
C2S C3S C4S 107.0(14) . .
O1S C4S C3S 93.8(11) . .
C4S O1S C1S 107.1(12) . .
C2T C3T C4T 104(2) . .
C3T C2T C1T 117(2) . .
F1 C6 F2 111.6(16) . .
F1 C6 F3 117(2) . .
F2 C6 F3 100.3(16) . .
F1 C6 C63A 108.3(15) . .
F2 C6 C63A 119.9(18) . .
F3 C6 C63A 99.3(13) . .

loop_
_geom_bond_atom_site_label_1
_geom_bond_atom_site_label_2
_geom_bond_distance
_geom_bond_site_symmetry_2
C1 C2 1.568(9) .
C2 C5 1.454(9) 2_665
C2 C3 1.463(9) .
C2 C4 1.534(9) 2_665
C3 N3 1.466(8) .
C4 N4 1.514(8) .
C4 C2 1.535(9) 2_665
C5 C2 1.454(9) 2_665
C5 N5 1.456(8) .
C31 C32 1.361(9) .
C31 N3 1.466(8) .
C31 C36 1.482(10) .
C32 C33 1.393(9) .
C33 C34 1.323(10) .
C34 C35 1.406(9) .
C35 C36 1.355(9) .
C36 N33 1.422(8) .
C41 C42 1.393(8) .
C41 C46 1.401(8) .
C41 N4 1.434(7) .
C42 C43 1.389(8) .
C43 C44 1.377(9) .
C44 C45 1.391(8) .
C45 C46 1.384(8) .
C46 N44 1.411(7) .
C51 C56 1.391(9) .
C51 C52 1.403(9) .
C51 N5 1.495(8) .
C52 C53 1.424(10) .
C53 C54 1.318(10) .
C54 C55 1.391(9) .
C55 C56 1.361(8) .
C56 N55 1.417(7) .
N3 Fe96 2.012(5) .
N3 Fe94 2.019(5) 2_665
N4 Fe98 1.995(5) .
N4 Fe96 2.016(5) 2_665
N5 Fe94 1.982(5) .
N5 Fe98 2.009(5) .
N33 Fe96 1.965(5) .
N33 Fe98 1.981(5) .
N44 Fe98 1.952(5) .
N44 Fe94 1.977(4) 2_665
N55 Fe94 1.951(4) .
N55 Fe96 1.991(5) .
Fe94 N44 1.977(4) 2_665
Fe94 N3 2.019(5) 2_665
Fe94 Fe98 2.5487(11) .
Fe94 Fe98 2.5857(11) 2_665
Fe94 Fe96 2.6291(11) 2_665
Fe94 Fe96 2.6681(12) .
Fe96 N4 2.017(5) 2_665
Fe96 Fe98 2.6136(11) 2_665
Fe96 Fe94 2.6291(11) 2_665
Fe96 Fe98 2.6491(11) .
Fe98 Fe94 2.5858(11) 2_665
Fe98 Fe96 2.6136(11) 2_665
C1A C2A 1.542(8) .
C2A C3A 1.498(8) .
C2A C5A 1.513(8) 2_566
C2A C4A 1.530(8) 2_566
C3A N3A 1.486(7) .
C4A N4A 1.483(7) .
C4A C2A 1.530(8) 2_566
C5A N5A 1.480(7) .
C5A C2A 1.513(8) 2_566
C31A C32A 1.396(8) .
C31A C36A 1.412(8) .
C31A N3A 1.437(7) .
C32A C33A 1.394(8) .
C33A C34A 1.379(9) .
C34A C35A 1.387(9) .
C35A C36A 1.375(8) .
C36A N33A 1.422(7) .
C41A C46A 1.397(8) .
C41A C42A 1.409(8) .
C41A N4A 1.435(7) .
C42A C43A 1.382(8) .
C43A C44A 1.394(9) .
C44A C45A 1.375(8) .
C45A C46A 1.385(8) .
C46A N44A 1.424(7) .
C51A C52A 1.403(8) .
C51A C56A 1.415(8) .
C51A N5A 1.444(7) .
C52A C53A 1.406(8) .
C53A C54A 1.371(9) .
C54A C55A 1.388(8) .
C55A C56A 1.384(8) .
C56A N55A 1.408(7) .
N3A Fe95 1.999(5) .
N3A Fe93 2.027(4) .
N4A Fe97 1.993(4) .
N4A Fe95 2.028(5) 2_566
N5A Fe93 1.994(5) 2_566
N5A Fe97 2.011(5) .
N33A Fe95 1.957(5) .
N33A Fe97 1.975(4) .
N44A Fe97 1.962(5) .
N44A Fe93 1.985(5) .
N55A Fe93 1.944(4) 2_566
N55A Fe95 1.988(5) .
Fe93 N55A 1.944(4) 2_566
Fe93 N5A 1.994(5) 2_566
Fe93 Fe95 2.5508(11) .
Fe93 Fe97 2.5916(11) 2_566
Fe93 Fe95 2.6131(11) 2_566
Fe93 Fe97 2.6315(12) .
Fe95 N4A 2.028(5) 2_566
Fe95 Fe97 2.5734(11) 2_566
Fe95 Fe93 2.6132(11) 2_566
Fe95 Fe97 2.6433(12) .
Fe97 Fe95 2.5733(11) 2_566
Fe97 Fe93 2.5917(11) 2_566
B1 C61C 1.623(8) .
B1 C61D 1.639(9) .
B1 C61B 1.642(9) .
B1 C61A 1.683(7) .
C61A C62A 1.3900 .
C61A C66A 1.3900 .
C62A C63A 1.3900 .
C63A C64A 1.3900 .
C63A C6 1.489(14) .
C63A C67A 1.513(12) .
C64A C65A 1.3900 .
C65A C66A 1.3900 .
C65A C68A 1.462(9) .
C61B C66B 1.400(8) .
C61B C62B 1.402(8) .
C61C C62C 1.383(8) .
C61C C66C 1.415(8) .
C61D C66D 1.399(8) .
C61D C62D 1.407(9) .
C62B C63B 1.404(8) .
C62C C63C 1.391(8) .
C62D C63D 1.392(9) .
C63B C64B 1.390(8) .
C63B C67B 1.482(8) .
C63C C64C 1.383(9) .
C63C C67C 1.496(10) .
C63D C64D 1.379(9) .
C63D C67D 1.515(10) .
C64B C65B 1.382(8) .
C64C C65C 1.399(9) .
C64D C65D 1.381(10) .
C65B C66B 1.385(8) .
C65B C68B 1.482(9) .
C65C C66C 1.386(8) .
C65C C68C 1.477(9) .
C65D C66D 1.398(9) .
C65D C68D 1.492(10) .
C67A F5B 1.305(16) .
C67A F6B 1.344(16) .
C67A F4B 1.361(16) .
C67B F4A 1.322(7) .
C67B F5A 1.343(7) .
C67B F6A 1.356(7) .
C67C F2C 1.28(2) .
C67C F1C 1.356(17) .
C67C F3C 1.43(2) .
C67D F6D 1.307(9) .
C67D F4D 1.363(9) .
C67D F5D 1.379(10) .
C68B F1A 1.317(8) .
C68B F3A 1.318(7) .
C68B F2A 1.345(7) .
C68C F4C 1.321(8) .
C68C F6C 1.330(8) .
C68C F5C 1.343(7) .
C68D F2D 1.291(15) .
C68D F1D 1.344(11) .
C68D F3D 1.361(19) .
C68A F2B 1.234(11) .
C68A F3B 1.390(16) .
C68A F1B 1.466(11) .
C10S O10S 1.378(10) .
C10S C11S 1.493(11) .
C11S C12S 1.536(13) .
C12S C13S 1.516(12) .
C13S O10S 1.475(11) .
C1S O1S 1.46(2) .
C1S C2S 1.49(3) .
C2S C3S 1.23(2) .
C3S C4S 1.69(2) .
C4S O1S 1.461(16) .
C4T C3T 1.86(3) .
C3T C2T 1.08(3) .
C2T C1T 1.41(4) .
C6 F1 1.26(2) .
C6 F2 1.27(2) .
C6 F3 1.44(3) .

loop_
_geom_torsion_atom_site_label_1
_geom_torsion_atom_site_label_2
_geom_torsion_atom_site_label_3
_geom_torsion_atom_site_label_4
_geom_torsion
_geom_torsion_site_symmetry_1
_geom_torsion_site_symmetry_4
C5 C2 C3 N3 69.3(7) 2_665 .
C4 C2 C3 N3 -57.3(8) 2_665 .
C1 C2 C3 N3 -170.9(5) . .
N3 C31 C32 C33 179.7(6) . .
C36 C31 C32 C33 1.3(10) . .
C31 C32 C33 C34 -1.5(11) . .
C32 C33 C34 C35 1.2(11) . .
C33 C34 C35 C36 -0.8(10) . .
C34 C35 C36 N33 178.1(6) . .
C34 C35 C36 C31 0.7(10) . .
C32 C31 C36 C35 -1.0(9) . .
N3 C31 C36 C35 -179.6(6) . .
C32 C31 C36 N33 -178.6(6) . .
N3 C31 C36 N33 2.7(8) . .
C46 C41 C42 C43 -0.4(8) . .
N4 C41 C42 C43 179.4(5) . .
C41 C42 C43 C44 0.9(9) . .
C42 C43 C44 C45 -0.7(9) . .
C43 C44 C45 C46 0.0(8) . .
C44 C45 C46 C41 0.4(8) . .
C44 C45 C46 N44 -177.5(5) . .
C42 C41 C46 C45 -0.2(8) . .
N4 C41 C46 C45 179.9(5) . .
C42 C41 C46 N44 177.9(5) . .
N4 C41 C46 N44 -1.9(7) . .
C56 C51 C52 C53 -1.4(10) . .
N5 C51 C52 C53 -178.5(6) . .
C51 C52 C53 C54 -6.9(12) . .
C52 C53 C54 C55 9.6(13) . .
C53 C54 C55 C56 -4.1(13) . .
C54 C55 C56 C51 -4.4(11) . .
C54 C55 C56 N55 179.3(7) . .
C52 C51 C56 C55 6.8(10) . .
N5 C51 C56 C55 -175.8(6) . .
C52 C51 C56 N55 -176.4(6) . .
N5 C51 C56 N55 0.9(8) . .
C2 C3 N3 C31 169.7(5) . .
C2 C3 N3 Fe96 39.4(7) . .
C2 C3 N3 Fe94 -57.1(6) . 2_665
C32 C31 N3 C3 24.3(9) . .
C36 C31 N3 C3 -157.2(5) . .
C32 C31 N3 Fe96 162.2(6) . .
C36 C31 N3 Fe96 -19.4(6) . .
C32 C31 N3 Fe94 -107.9(7) . 2_665
C36 C31 N3 Fe94 70.5(6) . 2_665
C42 C41 N4 C4 -23.8(7) . .
C46 C41 N4 C4 156.0(5) . .
C42 C41 N4 Fe98 -162.3(5) . .
C46 C41 N4 Fe98 17.6(5) . .
C42 C41 N4 Fe96 107.7(6) . 2_665
C46 C41 N4 Fe96 -72.5(5) . 2_665
C2 C4 N4 C41 -165.8(5) 2_665 .
C2 C4 N4 Fe98 -34.8(7) 2_665 .
C2 C4 N4 Fe96 60.5(6) 2_665 2_665
C2 C5 N5 C51 -167.9(5) 2_665 .
C2 C5 N5 Fe94 -36.4(8) 2_665 .
C2 C5 N5 Fe98 60.3(7) 2_665 .
C56 C51 N5 C5 152.4(6) . .
C52 C51 N5 C5 -30.4(8) . .
C56 C51 N5 Fe94 12.5(7) . .
C52 C51 N5 Fe94 -170.3(6) . .
C56 C51 N5 Fe98 -73.4(6) . .
C52 C51 N5 Fe98 103.7(6) . .
C35 C36 N33 Fe96 -161.5(5) . .
C31 C36 N33 Fe96 16.0(6) . .
C35 C36 N33 Fe98 102.8(7) . .
C31 C36 N33 Fe98 -79.6(6) . .
C45 C46 N44 Fe98 162.8(4) . .
C41 C46 N44 Fe98 -15.3(6) . .
C45 C46 N44 Fe94 -103.0(5) . 2_665
C41 C46 N44 Fe94 78.9(5) . 2_665
C55 C56 N55 Fe94 161.9(6) . .
C51 C56 N55 Fe94 -14.7(6) . .
C55 C56 N55 Fe96 -101.4(7) . .
C51 C56 N55 Fe96 82.1(6) . .
C56 N55 Fe94 N44 -154.6(4) . 2_665
Fe96 N55 Fe94 N44 88.35(19) . 2_665
C56 N55 Fe94 N5 17.6(4) . .
Fe96 N55 Fe94 N5 -99.44(19) . .
C56 N55 Fe94 N3 -58.9(13) . 2_665
Fe96 N55 Fe94 N3 -175.9(10) . 2_665
C56 N55 Fe94 Fe98 68.1(4) . .
Fe96 N55 Fe94 Fe98 -48.95(12) . .
C56 N55 Fe94 Fe98 157.3(4) . 2_665
Fe96 N55 Fe94 Fe98 40.28(13) . 2_665
C56 N55 Fe94 Fe96 108.2(4) . 2_665
Fe96 N55 Fe94 Fe96 -8.8(3) . 2_665
C56 N55 Fe94 Fe96 117.0(4) . .
C5 N5 Fe94 N55 -148.0(5) . .
C51 N5 Fe94 N55 -15.8(4) . .
Fe98 N5 Fe94 N55 95.35(18) . .
C5 N5 Fe94 N44 -100.6(12) . 2_665
C51 N5 Fe94 N44 31.6(13) . 2_665
Fe98 N5 Fe94 N44 142.7(10) . 2_665
C5 N5 Fe94 N3 22.5(5) . 2_665
C51 N5 Fe94 N3 154.7(4) . 2_665
Fe98 N5 Fe94 N3 -94.21(18) . 2_665
C5 N5 Fe94 Fe98 116.7(5) . .
C51 N5 Fe94 Fe98 -111.1(4) . .
C5 N5 Fe94 Fe98 121.3(4) . 2_665
C51 N5 Fe94 Fe98 -106.5(4) . 2_665
Fe98 N5 Fe94 Fe98 4.6(3) . 2_665
C5 N5 Fe94 Fe96 71.8(5) . 2_665
C51 N5 Fe94 Fe96 -156.0(4) . 2_665
Fe98 N5 Fe94 Fe96 -44.91(13) . 2_665
C5 N5 Fe94 Fe96 164.8(5) . .
C51 N5 Fe94 Fe96 -63.0(4) . .
Fe98 N5 Fe94 Fe96 48.09(12) . .
C36 N33 Fe96 N55 155.2(4) . .
Fe98 N33 Fe96 N55 -86.32(18) . .
C36 N33 Fe96 N3 -21.6(4) . .
Fe98 N33 Fe96 N3 96.87(19) . .
C36 N33 Fe96 N4 49(3) . 2_665
Fe98 N33 Fe96 N4 167(3) . 2_665
C36 N33 Fe96 Fe98 -111.2(4) . 2_665
Fe98 N33 Fe96 Fe98 7.3(3) . 2_665
C36 N33 Fe96 Fe94 -70.9(4) . 2_665
Fe98 N33 Fe96 Fe94 47.53(13) . 2_665
C36 N33 Fe96 Fe98 -118.5(4) . .
C36 N33 Fe96 Fe94 -158.1(4) . .
Fe98 N33 Fe96 Fe94 -39.67(14) . .
C56 N55 Fe96 N33 -19.6(4) . .
Fe94 N55 Fe96 N33 94.69(18) . .
C56 N55 Fe96 N3 5.1(17) . .
Fe94 N55 Fe96 N3 119.4(14) . .
C56 N55 Fe96 N4 157.1(4) . 2_665
Fe94 N55 Fe96 N4 -88.66(18) . 2_665
C56 N55 Fe96 Fe98 -153.9(4) . 2_665
Fe94 N55 Fe96 Fe98 -39.65(13) . 2_665
C56 N55 Fe96 Fe94 -106.5(4) . 2_665
Fe94 N55 Fe96 Fe94 7.8(3) . 2_665
C56 N55 Fe96 Fe98 -67.6(4) . .
Fe94 N55 Fe96 Fe98 46.62(12) . .
C56 N55 Fe96 Fe94 -114.3(4) . .
C3 N3 Fe96 N33 152.7(5) . .
C31 N3 Fe96 N33 22.4(4) . .
Fe94 N3 Fe96 N33 -93.05(18) 2_665 .
C3 N3 Fe96 N55 127.8(14) . .
C31 N3 Fe96 N55 -2.4(17) . .
Fe94 N3 Fe96 N55 -117.9(14) 2_665 .
C3 N3 Fe96 N4 -24.0(5) . 2_665
C31 N3 Fe96 N4 -154.3(4) . 2_665
Fe94 N3 Fe96 N4 90.25(18) 2_665 2_665
C3 N3 Fe96 Fe98 -73.1(4) . 2_665
C31 N3 Fe96 Fe98 156.6(4) . 2_665
Fe94 N3 Fe96 Fe98 41.14(12) 2_665 2_665
C3 N3 Fe96 Fe94 -114.3(5) . 2_665
C31 N3 Fe96 Fe94 115.5(4) . 2_665
C3 N3 Fe96 Fe98 -159.7(4) . .
C31 N3 Fe96 Fe98 70.1(4) . .
Fe94 N3 Fe96 Fe98 -45.41(12) 2_665 .
C3 N3 Fe96 Fe94 -119.6(4) . .
C31 N3 Fe96 Fe94 110.1(4) . .
Fe94 N3 Fe96 Fe94 -5.3(3) 2_665 .
N55 Fe94 Fe96 N33 -86.0(2) . .
N44 Fe94 Fe96 N33 -176.30(19) 2_665 .
N5 Fe94 Fe96 N33 -6.9(2) . .
N3 Fe94 Fe96 N33 92.8(3) 2_665 .
Fe98 Fe94 Fe96 N33 34.38(14) . .
Fe98 Fe94 Fe96 N33 142.23(14) 2_665 .
Fe96 Fe94 Fe96 N33 88.34(14) 2_665 .
N44 Fe94 Fe96 N55 -90.3(2) 2_665 .
N5 Fe94 Fe96 N55 79.2(2) . .
N3 Fe94 Fe96 N55 178.9(3) 2_665 .
Fe98 Fe94 Fe96 N55 120.41(18) . .
Fe98 Fe94 Fe96 N55 -131.73(18) 2_665 .
Fe96 Fe94 Fe96 N55 174.38(18) 2_665 .
N55 Fe94 Fe96 N3 -170.3(3) . .
N44 Fe94 Fe96 N3 99.4(2) 2_665 .
N5 Fe94 Fe96 N3 -91.2(2) . .
N3 Fe94 Fe96 N3 8.5(4) 2_665 .
Fe98 Fe94 Fe96 N3 -49.9(2) . .
Fe98 Fe94 Fe96 N3 57.9(2) 2_665 .
Fe96 Fe94 Fe96 N3 4.1(2) 2_665 .
N55 Fe94 Fe96 N4 92.4(2) . 2_665
N44 Fe94 Fe96 N4 2.12(19) 2_665 2_665
N5 Fe94 Fe96 N4 171.55(19) . 2_665
N3 Fe94 Fe96 N4 -88.8(3) 2_665 2_665
Fe98 Fe94 Fe96 N4 -147.20(14) . 2_665
Fe98 Fe94 Fe96 N4 -39.35(13) 2_665 2_665
Fe96 Fe94 Fe96 N4 -93.24(13) 2_665 2_665
N55 Fe94 Fe96 Fe98 131.73(18) . 2_665
N44 Fe94 Fe96 Fe98 41.48(13) 2_665 2_665
N5 Fe94 Fe96 Fe98 -149.10(15) . 2_665
N3 Fe94 Fe96 Fe98 -49.4(2) 2_665 2_665
Fe98 Fe94 Fe96 Fe98 -107.85(3) . 2_665
Fe96 Fe94 Fe96 Fe98 -53.88(3) 2_665 2_665
N55 Fe94 Fe96 Fe94 -174.38(18) . 2_665
N44 Fe94 Fe96 Fe94 95.36(13) 2_665 2_665
N5 Fe94 Fe96 Fe94 -95.22(14) . 2_665
N3 Fe94 Fe96 Fe94 4.5(2) 2_665 2_665
Fe98 Fe94 Fe96 Fe94 -53.97(3) . 2_665
Fe98 Fe94 Fe96 Fe94 53.88(3) 2_665 2_665
Fe96 Fe94 Fe96 Fe94 0.0 2_665 2_665
N55 Fe94 Fe96 Fe98 -120.41(18) . .
N44 Fe94 Fe96 Fe98 149.33(13) 2_665 .
N5 Fe94 Fe96 Fe98 -41.25(14) . .
N3 Fe94 Fe96 Fe98 58.4(2) 2_665 .
Fe98 Fe94 Fe96 Fe98 107.85(3) 2_665 .
Fe96 Fe94 Fe96 Fe98 53.97(3) 2_665 .
C46 N44 Fe98 N33 -150.1(4) . .
Fe94 N44 Fe98 N33 89.60(18) 2_665 .
C46 N44 Fe98 N4 19.8(3) . .
Fe94 N44 Fe98 N4 -100.52(18) 2_665 .
C46 N44 Fe98 N5 -51.2(13) . .
Fe94 N44 Fe98 N5 -171.5(11) 2_665 .
C46 N44 Fe98 Fe94 111.2(3) . .
Fe94 N44 Fe98 Fe94 -9.1(3) 2_665 .
C46 N44 Fe98 Fe94 120.3(4) . 2_665
C46 N44 Fe98 Fe96 69.1(3) . 2_665
Fe94 N44 Fe98 Fe96 -51.21(12) 2_665 2_665
C46 N44 Fe98 Fe96 162.7(3) . .
Fe94 N44 Fe98 Fe96 42.34(13) 2_665 .
C36 N33 Fe98 N44 14.2(4) . .
Fe96 N33 Fe98 N44 -97.83(18) . .
C36 N33 Fe98 N4 -39.0(11) . .
Fe96 N33 Fe98 N4 -151.1(8) . .
C36 N33 Fe98 N5 -156.0(4) . .
Fe96 N33 Fe98 N5 91.99(19) . .
C36 N33 Fe98 Fe94 154.2(4) . .
Fe96 N33 Fe98 Fe94 42.16(14) . .
C36 N33 Fe98 Fe94 63.5(4) . 2_665
Fe96 N33 Fe98 Fe94 -48.57(13) . 2_665
C36 N33 Fe98 Fe96 103.8(4) . 2_665
Fe96 N33 Fe98 Fe96 -8.3(3) . 2_665
C36 N33 Fe98 Fe96 112.0(5) . .
C41 N4 Fe98 N44 -20.2(3) . .
C4 N4 Fe98 N44 -151.3(5) . .
Fe96 N4 Fe98 N44 96.13(18) 2_665 .
C41 N4 Fe98 N33 33.6(11) . .
C4 N4 Fe98 N33 -97.5(10) . .
Fe96 N4 Fe98 N33 149.9(8) 2_665 .
C41 N4 Fe98 N5 150.4(3) . .
C4 N4 Fe98 N5 19.3(5) . .
Fe96 N4 Fe98 N5 -93.28(18) 2_665 .
C41 N4 Fe98 Fe94 -159.6(3) . .
C4 N4 Fe98 Fe94 69.2(4) . .
Fe96 N4 Fe98 Fe94 -43.29(13) 2_665 .
C41 N4 Fe98 Fe94 -68.4(3) . 2_665
C4 N4 Fe98 Fe94 160.4(4) . 2_665
Fe96 N4 Fe98 Fe94 47.87(13) 2_665 2_665
C41 N4 Fe98 Fe96 -116.3(4) . 2_665
C4 N4 Fe98 Fe96 112.5(5) . 2_665
C41 N4 Fe98 Fe96 -109.9(3) . .
C4 N4 Fe98 Fe96 118.9(4) . .
Fe96 N4 Fe98 Fe96 6.4(3) 2_665 .
C5 N5 Fe98 N44 40.9(14) . .
C51 N5 Fe98 N44 -89.4(12) . .
Fe94 N5 Fe98 N44 165.2(11) . .
C5 N5 Fe98 N33 139.6(4) . .
C51 N5 Fe98 N33 9.3(4) . .
Fe94 N5 Fe98 N33 -96.14(18) . .
C5 N5 Fe98 N4 -29.2(4) . .
C51 N5 Fe98 N4 -159.5(4) . .
Fe94 N5 Fe98 N4 95.07(18) . .
C5 N5 Fe98 Fe94 -124.3(5) . .
C51 N5 Fe98 Fe94 105.5(4) . .
C5 N5 Fe98 Fe94 -129.0(4) . 2_665
C51 N5 Fe98 Fe94 100.8(4) . 2_665
Fe94 N5 Fe98 Fe94 -4.7(3) . 2_665
C5 N5 Fe98 Fe96 -79.0(4) . 2_665
C51 N5 Fe98 Fe96 150.7(4) . 2_665
Fe94 N5 Fe98 Fe96 45.23(13) . 2_665
C5 N5 Fe98 Fe96 -172.8(4) . .
C51 N5 Fe98 Fe96 56.9(4) . .
Fe94 N5 Fe98 Fe96 -48.54(12) . .
N55 Fe94 Fe98 N44 102.0(3) . .
N44 Fe94 Fe98 N44 13.4(4) 2_665 .
N5 Fe94 Fe98 N44 -176.1(3) . .
N3 Fe94 Fe98 N44 -85.9(3) 2_665 .
Fe98 Fe94 Fe98 N44 6.9(2) 2_665 .
Fe96 Fe94 Fe98 N44 -49.9(2) 2_665 .
Fe96 Fe94 Fe98 N44 62.1(2) . .
N55 Fe94 Fe98 N33 5.67(19) . .
N44 Fe94 Fe98 N33 -83.0(2) 2_665 .
N5 Fe94 Fe98 N33 87.6(2) . .
N3 Fe94 Fe98 N33 177.79(19) 2_665 .
Fe98 Fe94 Fe98 N33 -89.45(14) 2_665 .
Fe96 Fe94 Fe98 N33 -146.24(14) 2_665 .
Fe96 Fe94 Fe98 N33 -34.23(14) . .
N55 Fe94 Fe98 N4 -171.46(19) . .
N44 Fe94 Fe98 N4 99.9(2) 2_665 .
N5 Fe94 Fe98 N4 -89.6(2) . .
N3 Fe94 Fe98 N4 0.67(19) 2_665 .
Fe98 Fe94 Fe98 N4 93.42(14) 2_665 .
Fe96 Fe94 Fe98 N4 36.63(14) 2_665 .
Fe96 Fe94 Fe98 N4 148.65(14) . .
N55 Fe94 Fe98 N5 -81.9(2) . .
N44 Fe94 Fe98 N5 -170.5(3) 2_665 .
N3 Fe94 Fe98 N5 90.2(2) 2_665 .
Fe98 Fe94 Fe98 N5 -177.03(18) 2_665 .
Fe96 Fe94 Fe98 N5 126.19(18) 2_665 .
Fe96 Fe94 Fe98 N5 -121.80(18) . .
N55 Fe94 Fe98 Fe94 95.12(14) . 2_665
N44 Fe94 Fe98 Fe94 6.5(2) 2_665 2_665
N5 Fe94 Fe98 Fe94 177.03(18) . 2_665
N3 Fe94 Fe98 Fe94 -92.76(14) 2_665 2_665
Fe98 Fe94 Fe98 Fe94 0.0 2_665 2_665
Fe96 Fe94 Fe98 Fe94 -56.79(3) 2_665 2_665
Fe96 Fe94 Fe98 Fe94 55.23(3) . 2_665
N55 Fe94 Fe98 Fe96 151.90(14) . 2_665
N44 Fe94 Fe98 Fe96 63.3(2) 2_665 2_665
N5 Fe94 Fe98 Fe96 -126.19(18) . 2_665
N3 Fe94 Fe98 Fe96 -35.97(13) 2_665 2_665
Fe98 Fe94 Fe98 Fe96 56.79(3) 2_665 2_665
Fe96 Fe94 Fe98 Fe96 112.01(3) . 2_665
N55 Fe94 Fe98 Fe96 39.89(13) . .
N44 Fe94 Fe98 Fe96 -48.7(2) 2_665 .
N5 Fe94 Fe98 Fe96 121.80(18) . .
N3 Fe94 Fe98 Fe96 -147.98(14) 2_665 .
Fe98 Fe94 Fe98 Fe96 -55.22(3) 2_665 .
Fe96 Fe94 Fe98 Fe96 -112.01(3) 2_665 .
N33 Fe96 Fe98 N44 84.3(2) . .
N55 Fe96 Fe98 N44 176.03(19) . .
N3 Fe96 Fe98 N44 3.30(19) . .
N4 Fe96 Fe98 N44 -94.6(2) 2_665 .
Fe98 Fe96 Fe98 N44 -90.45(14) 2_665 .
Fe94 Fe96 Fe98 N44 -35.98(14) 2_665 .
Fe94 Fe96 Fe98 N44 -144.95(14) . .
N55 Fe96 Fe98 N33 91.7(2) . .
N3 Fe96 Fe98 N33 -81.0(2) . .
N4 Fe96 Fe98 N33 -178.9(3) 2_665 .
Fe98 Fe96 Fe98 N33 -174.8(2) 2_665 .
Fe94 Fe96 Fe98 N33 -120.3(2) 2_665 .
Fe94 Fe96 Fe98 N33 130.7(2) . .
N33 Fe96 Fe98 N4 169.9(3) . .
N55 Fe96 Fe98 N4 -98.4(3) . .
N3 Fe96 Fe98 N4 88.9(3) . .
N4 Fe96 Fe98 N4 -9.0(4) 2_665 .
Fe98 Fe96 Fe98 N4 -4.9(2) 2_665 .
Fe94 Fe96 Fe98 N4 49.6(2) 2_665 .
Fe94 Fe96 Fe98 N4 -59.4(2) . .
N33 Fe96 Fe98 N5 -90.1(2) . .
N55 Fe96 Fe98 N5 1.55(19) . .
N3 Fe96 Fe98 N5 -171.18(19) . .
N4 Fe96 Fe98 N5 90.9(2) 2_665 .
Fe98 Fe96 Fe98 N5 95.07(14) 2_665 .
Fe94 Fe96 Fe98 N5 149.54(14) 2_665 .
Fe94 Fe96 Fe98 N5 40.57(14) . .
N33 Fe96 Fe98 Fe94 -130.7(2) . .
N55 Fe96 Fe98 Fe94 -39.02(13) . .
N3 Fe96 Fe98 Fe94 148.25(14) . .
N4 Fe96 Fe98 Fe94 50.4(2) 2_665 .
Fe98 Fe96 Fe98 Fe94 54.50(3) 2_665 .
Fe94 Fe96 Fe98 Fe94 108.97(3) 2_665 .
N33 Fe96 Fe98 Fe94 120.3(2) . 2_665
N55 Fe96 Fe98 Fe94 -147.99(13) . 2_665
N3 Fe96 Fe98 Fe94 39.29(13) . 2_665
N4 Fe96 Fe98 Fe94 -58.6(2) 2_665 2_665
Fe98 Fe96 Fe98 Fe94 -54.47(3) 2_665 2_665
Fe94 Fe96 Fe98 Fe94 -108.97(3) . 2_665
N33 Fe96 Fe98 Fe96 174.8(2) . 2_665
N55 Fe96 Fe98 Fe96 -93.52(13) . 2_665
N3 Fe96 Fe98 Fe96 93.75(13) . 2_665
N4 Fe96 Fe98 Fe96 -4.1(2) 2_665 2_665
Fe98 Fe96 Fe98 Fe96 0.0 2_665 2_665
Fe94 Fe96 Fe98 Fe96 54.47(3) 2_665 2_665
Fe94 Fe96 Fe98 Fe96 -54.50(3) . 2_665
C5A C2A C3A N3A 71.8(7) 2_566 .
C4A C2A C3A N3A -54.9(7) 2_566 .
C1A C2A C3A N3A -172.3(5) . .
C36A C31A C32A C33A 0.4(8) . .
N3A C31A C32A C33A -176.6(5) . .
C31A C32A C33A C34A -0.3(9) . .
C32A C33A C34A C35A -1.3(9) . .
C33A C34A C35A C36A 2.9(9) . .
C34A C35A C36A C31A -2.8(9) . .
C34A C35A C36A N33A 176.9(5) . .
C32A C31A C36A C35A 1.1(9) . .
N3A C31A C36A C35A 178.5(5) . .
C32A C31A C36A N33A -178.6(5) . .
N3A C31A C36A N33A -1.2(7) . .
C46A C41A C42A C43A -0.1(8) . .
N4A C41A C42A C43A 179.2(5) . .
C41A C42A C43A C44A 1.5(9) . .
C42A C43A C44A C45A -1.0(9) . .
C43A C44A C45A C46A -0.9(9) . .
C44A C45A C46A C41A 2.3(9) . .
C44A C45A C46A N44A -178.1(5) . .
C42A C41A C46A C45A -1.8(8) . .
N4A C41A C46A C45A 178.8(5) . .
C42A C41A C46A N44A 178.6(5) . .
N4A C41A C46A N44A -0.8(7) . .
C56A C51A C52A C53A -0.2(9) . .
N5A C51A C52A C53A -177.9(6) . .
C51A C52A C53A C54A -1.6(10) . .
C52A C53A C54A C55A 1.1(10) . .
C53A C54A C55A C56A 1.3(9) . .
C54A C55A C56A N55A 176.6(6) . .
C54A C55A C56A C51A -3.2(9) . .
C52A C51A C56A C55A 2.6(9) . .
N5A C51A C56A C55A -179.5(5) . .
C52A C51A C56A N55A -177.2(5) . .
N5A C51A C56A N55A 0.7(7) . .
C32A C31A N3A C3A 21.0(8) . .
C36A C31A N3A C3A -156.1(5) . .
C32A C31A N3A Fe95 161.8(5) . .
C36A C31A N3A Fe95 -15.3(6) . .
C32A C31A N3A Fe93 -111.2(6) . .
C36A C31A N3A Fe93 71.8(6) . .
C2A C3A N3A C31A 166.8(5) . .
C2A C3A N3A Fe95 33.4(7) . .
C2A C3A N3A Fe93 -59.8(6) . .
C46A C41A N4A C4A 156.5(5) . .
C42A C41A N4A C4A -22.8(7) . .
C46A C41A N4A Fe97 16.6(6) . .
C42A C41A N4A Fe97 -162.7(5) . .
C46A C41A N4A Fe95 -71.2(5) . 2_566
C42A C41A N4A Fe95 109.5(6) . 2_566
C2A C4A N4A C41A -167.8(5) 2_566 .
C2A C4A N4A Fe97 -35.6(7) 2_566 .
C2A C4A N4A Fe95 59.1(6) 2_566 2_566
C52A C51A N5A C5A -27.6(8) . .
C56A C51A N5A C5A 154.6(5) . .
C52A C51A N5A Fe93 -169.2(5) . 2_566
C56A C51A N5A Fe93 13.0(6) . 2_566
C52A C51A N5A Fe97 102.5(6) . .
C56A C51A N5A Fe97 -75.3(6) . .
C2A C5A N5A C51A -168.7(5) 2_566 .
C2A C5A N5A Fe93 -34.6(7) 2_566 2_566
C2A C5A N5A Fe97 61.8(6) 2_566 .
C35A C36A N33A Fe95 -162.0(5) . .
C31A C36A N33A Fe95 17.7(6) . .
C35A C36A N33A Fe97 101.2(6) . .
C31A C36A N33A Fe97 -79.2(6) . .
C45A C46A N44A Fe97 164.5(5) . .
C41A C46A N44A Fe97 -15.9(6) . .
C45A C46A N44A Fe93 -100.6(6) . .
C41A C46A N44A Fe93 79.0(6) . .
C55A C56A N55A Fe93 165.4(5) . 2_566
C51A C56A N55A Fe93 -14.8(6) . 2_566
C55A C56A N55A Fe95 -99.8(6) . .
C51A C56A N55A Fe95 80.0(6) . .
C46A N44A Fe93 N55A -13.3(4) . 2_566
Fe97 N44A Fe93 N55A 97.50(18) . 2_566
C46A N44A Fe93 N5A 30.6(12) . 2_566
Fe97 N44A Fe93 N5A 141.4(9) . 2_566
C46A N44A Fe93 N3A 157.8(4) . .
Fe97 N44A Fe93 N3A -91.42(18) . .
C46A N44A Fe93 Fe95 -152.0(4) . .
Fe97 N44A Fe93 Fe95 -41.21(13) . .
C46A N44A Fe93 Fe97 -101.3(4) . 2_566
Fe97 N44A Fe93 Fe97 9.5(3) . 2_566
C46A N44A Fe93 Fe95 -62.4(4) . 2_566
Fe97 N44A Fe93 Fe95 48.40(12) . 2_566
C46A N44A Fe93 Fe97 -110.8(5) . .
C31A N3A Fe93 N55A 84.8(13) . 2_566
C3A N3A Fe93 N55A -44.9(14) . 2_566
Fe95 N3A Fe93 N55A -168.5(12) . 2_566
C31A N3A Fe93 N44A -10.6(4) . .
C3A N3A Fe93 N44A -140.3(4) . .
Fe95 N3A Fe93 N44A 96.18(17) . .
C31A N3A Fe93 N5A 160.0(4) . 2_566
C3A N3A Fe93 N5A 30.3(4) . 2_566
Fe95 N3A Fe93 N5A -93.24(18) . 2_566
C31A N3A Fe93 Fe95 -106.7(4) . .
C3A N3A Fe93 Fe95 123.6(4) . .
C31A N3A Fe93 Fe97 -149.8(4) . 2_566
C3A N3A Fe93 Fe97 80.5(4) . 2_566
Fe95 N3A Fe93 Fe97 -43.09(12) . 2_566
C31A N3A Fe93 Fe95 -99.9(4) . 2_566
C3A N3A Fe93 Fe95 130.4(3) . 2_566
Fe95 N3A Fe93 Fe95 6.8(3) . 2_566
C31A N3A Fe93 Fe97 -58.4(4) . .
C3A N3A Fe93 Fe97 171.9(4) . .
Fe95 N3A Fe93 Fe97 48.32(12) . .
C36A N33A Fe95 N55A 151.0(4) . .
Fe97 N33A Fe95 N55A -87.76(18) . .
C36A N33A Fe95 N3A -20.6(4) . .
Fe97 N33A Fe95 N3A 100.59(18) . .
C36A N33A Fe95 N4A 56.4(14) . 2_566
Fe97 N33A Fe95 N4A 177.6(12) . 2_566
C36A N33A Fe95 Fe93 -71.5(4) . .
Fe97 N33A Fe95 Fe93 49.68(13) . .
C36A N33A Fe95 Fe97 -112.5(3) . 2_566
Fe97 N33A Fe95 Fe97 8.7(3) . 2_566
C36A N33A Fe95 Fe93 -161.6(3) . 2_566
Fe97 N33A Fe95 Fe93 -40.41(14) . 2_566
C36A N33A Fe95 Fe97 -121.2(4) . .
C56A N55A Fe95 N33A -16.0(4) . .
Fe93 N55A Fe95 N33A 97.07(18) 2_566 .
C56A N55A Fe95 N3A 28.7(12) . .
Fe93 N55A Fe95 N3A 141.7(9) 2_566 .
C56A N55A Fe95 N4A 155.3(4) . 2_566
Fe93 N55A Fe95 N4A -91.68(18) 2_566 2_566
C56A N55A Fe95 Fe93 -103.9(4) . .
Fe93 N55A Fe95 Fe93 9.2(3) 2_566 .
C56A N55A Fe95 Fe97 -155.1(4) . 2_566
Fe93 N55A Fe95 Fe97 -42.07(14) 2_566 2_566
C56A N55A Fe95 Fe93 -113.1(4) . 2_566
C56A N55A Fe95 Fe97 -64.1(4) . .
Fe93 N55A Fe95 Fe97 49.00(12) 2_566 .
C31A N3A Fe95 N33A 19.6(3) . .
C3A N3A Fe95 N33A 152.7(4) . .
Fe93 N3A Fe95 N33A -95.12(17) . .
C31A N3A Fe95 N55A -25.5(11) . .
C3A N3A Fe95 N55A 107.7(10) . .
Fe93 N3A Fe95 N55A -140.2(9) . .
C31A N3A Fe95 N4A -151.9(3) . 2_566
C3A N3A Fe95 N4A -18.7(4) . 2_566
Fe93 N3A Fe95 N4A 93.46(17) . 2_566
C31A N3A Fe95 Fe93 114.7(4) . .
C3A N3A Fe95 Fe93 -112.1(4) . .
C31A N3A Fe95 Fe97 158.3(3) . 2_566
C3A N3A Fe95 Fe97 -68.5(4) . 2_566
Fe93 N3A Fe95 Fe97 43.60(12) . 2_566
C31A N3A Fe95 Fe93 107.7(3) . 2_566
C3A N3A Fe95 Fe93 -119.1(4) . 2_566
Fe93 N3A Fe95 Fe93 -7.0(3) . 2_566
C31A N3A Fe95 Fe97 66.6(3) . .
C3A N3A Fe95 Fe97 -160.2(4) . .
Fe93 N3A Fe95 Fe97 -48.05(12) . .
N55A Fe93 Fe95 N33A -101.5(3) 2_566 .
N44A Fe93 Fe95 N33A -6.69(19) . .
N5A Fe93 Fe95 N33A 172.77(19) 2_566 .
N3A Fe93 Fe95 N33A 81.2(2) . .
Fe97 Fe93 Fe95 N33A -150.48(14) 2_566 .
Fe95 Fe93 Fe95 N33A -94.36(14) 2_566 .
Fe97 Fe93 Fe95 N33A -40.50(14) . .
N55A Fe93 Fe95 N55A -13.9(4) 2_566 .
N44A Fe93 Fe95 N55A 80.9(2) . .
N5A Fe93 Fe95 N55A -99.6(2) 2_566 .
N3A Fe93 Fe95 N55A 168.8(3) . .
Fe97 Fe93 Fe95 N55A -62.9(2) 2_566 .
Fe95 Fe93 Fe95 N55A -6.8(2) 2_566 .
Fe97 Fe93 Fe95 N55A 47.1(2) . .
N55A Fe93 Fe95 N3A 177.3(3) 2_566 .
N44A Fe93 Fe95 N3A -87.9(2) . .
N5A Fe93 Fe95 N3A 91.5(2) 2_566 .
Fe97 Fe93 Fe95 N3A 128.28(17) 2_566 .
Fe95 Fe93 Fe95 N3A -175.60(18) 2_566 .
Fe97 Fe93 Fe95 N3A -121.74(17) . .
N55A Fe93 Fe95 N4A 85.5(3) 2_566 2_566
N44A Fe93 Fe95 N4A -179.75(19) . 2_566
N5A Fe93 Fe95 N4A -0.28(19) 2_566 2_566
N3A Fe93 Fe95 N4A -91.8(2) . 2_566
Fe97 Fe93 Fe95 N4A 36.46(13) 2_566 2_566
Fe95 Fe93 Fe95 N4A 92.58(13) 2_566 2_566
Fe97 Fe93 Fe95 N4A 146.44(14) . 2_566
N55A Fe93 Fe95 Fe97 49.0(2) 2_566 2_566
N44A Fe93 Fe95 Fe97 143.79(14) . 2_566
N5A Fe93 Fe95 Fe97 -36.74(14) 2_566 2_566
N3A Fe93 Fe95 Fe97 -128.28(17) . 2_566
Fe95 Fe93 Fe95 Fe97 56.12(3) 2_566 2_566
Fe97 Fe93 Fe95 Fe97 109.98(3) . 2_566
N55A Fe93 Fe95 Fe93 -7.1(2) 2_566 2_566
N44A Fe93 Fe95 Fe93 87.67(14) . 2_566
N5A Fe93 Fe95 Fe93 -92.87(14) 2_566 2_566
N3A Fe93 Fe95 Fe93 175.60(18) . 2_566
Fe97 Fe93 Fe95 Fe93 -56.12(3) 2_566 2_566
Fe95 Fe93 Fe95 Fe93 0.0 2_566 2_566
Fe97 Fe93 Fe95 Fe93 53.86(3) . 2_566
N55A Fe93 Fe95 Fe97 -61.0(2) 2_566 .
N44A Fe93 Fe95 Fe97 33.81(14) . .
N5A Fe93 Fe95 Fe97 -146.73(14) 2_566 .
N3A Fe93 Fe95 Fe97 121.74(17) . .
Fe97 Fe93 Fe95 Fe97 -109.98(3) 2_566 .
Fe95 Fe93 Fe95 Fe97 -53.86(3) 2_566 .
C46A N44A Fe97 N33A -153.8(4) . .
Fe93 N44A Fe97 N33A 86.55(18) . .
C46A N44A Fe97 N4A 19.7(4) . .
Fe93 N44A Fe97 N4A -99.94(19) . .
C46A N44A Fe97 N5A -53.6(18) . .
Fe93 N44A Fe97 N5A -173.3(16) . .
C46A N44A Fe97 Fe95 70.3(3) . 2_566
Fe93 N44A Fe97 Fe95 -49.35(12) . 2_566
C46A N44A Fe97 Fe93 110.5(3) . 2_566
Fe93 N44A Fe97 Fe93 -9.2(3) . 2_566
C46A N44A Fe97 Fe93 119.6(4) . .
C46A N44A Fe97 Fe95 159.0(3) . .
Fe93 N44A Fe97 Fe95 39.30(13) . .
C36A N33A Fe97 N44A 16.0(4) . .
Fe95 N33A Fe97 N44A -96.28(19) . .
C36A N33A Fe97 N4A -23.8(14) . .
Fe95 N33A Fe97 N4A -136.0(11) . .
C36A N33A Fe97 N5A -157.5(4) . .
Fe95 N33A Fe97 N5A 90.26(19) . .
C36A N33A Fe97 Fe95 104.0(4) . 2_566
Fe95 N33A Fe97 Fe95 -8.2(3) . 2_566
C36A N33A Fe97 Fe93 153.1(4) . 2_566
Fe95 N33A Fe97 Fe93 40.84(14) . 2_566
C36A N33A Fe97 Fe93 64.5(4) . .
Fe95 N33A Fe97 Fe93 -47.75(12) . .
C36A N33A Fe97 Fe95 112.2(5) . .
C41A N4A Fe97 N44A -19.8(4) . .
C4A N4A Fe97 N44A -151.9(5) . .
Fe95 N4A Fe97 N44A 94.73(18) 2_566 .
C41A N4A Fe97 N33A 20.3(13) . .
C4A N4A Fe97 N33A -111.8(11) . .
Fe95 N4A Fe97 N33A 134.8(11) 2_566 .
C41A N4A Fe97 N5A 153.8(4) . .
C4A N4A Fe97 N5A 21.8(4) . .
Fe95 N4A Fe97 N5A -91.66(18) 2_566 .
C41A N4A Fe97 Fe95 -114.5(4) . 2_566
C4A N4A Fe97 Fe95 113.4(5) . 2_566
C41A N4A Fe97 Fe93 -156.6(3) . 2_566
C4A N4A Fe97 Fe93 71.4(4) . 2_566
Fe95 N4A Fe97 Fe93 -42.05(12) 2_566 2_566
C41A N4A Fe97 Fe93 -67.5(3) . .
C4A N4A Fe97 Fe93 160.5(4) . .
Fe95 N4A Fe97 Fe93 47.07(12) 2_566 .
C41A N4A Fe97 Fe95 -108.0(3) . .
C4A N4A Fe97 Fe95 120.0(4) . .
Fe95 N4A Fe97 Fe95 6.6(3) 2_566 .
C51A N5A Fe97 N44A -86.5(17) . .
C5A N5A Fe97 N44A 40.8(18) . .
Fe93 N5A Fe97 N44A 165.7(16) 2_566 .
C51A N5A Fe97 N33A 13.5(4) . .
C5A N5A Fe97 N33A 140.8(4) . .
Fe93 N5A Fe97 N33A -94.24(17) 2_566 .
C51A N5A Fe97 N4A -159.2(4) . .
C5A N5A Fe97 N4A -31.9(4) . .
Fe93 N5A Fe97 N4A 93.07(18) 2_566 .
C51A N5A Fe97 Fe95 149.8(4) . 2_566
C5A N5A Fe97 Fe95 -82.9(4) . 2_566
Fe93 N5A Fe97 Fe95 42.07(12) 2_566 2_566
C51A N5A Fe97 Fe93 107.7(4) . 2_566
C5A N5A Fe97 Fe93 -124.9(4) . 2_566
C51A N5A Fe97 Fe93 101.0(4) . .
C5A N5A Fe97 Fe93 -131.6(3) . .
Fe93 N5A Fe97 Fe93 -6.7(3) 2_566 .
C51A N5A Fe97 Fe95 61.0(4) . .
C5A N5A Fe97 Fe95 -171.7(4) . .
Fe93 N5A Fe97 Fe95 -46.76(12) 2_566 .
N55A Fe93 Fe97 N44A -83.8(2) 2_566 .
N5A Fe93 Fe97 N44A -168.3(3) 2_566 .
N3A Fe93 Fe97 N44A 90.9(2) . .
Fe95 Fe93 Fe97 N44A 131.72(18) . .
Fe97 Fe93 Fe97 N44A -173.75(18) 2_566 .
Fe95 Fe93 Fe97 N44A -119.10(18) 2_566 .
N55A Fe93 Fe97 N33A -175.36(19) 2_566 .
N44A Fe93 Fe97 N33A -91.6(2) . .
N5A Fe93 Fe97 N33A 100.1(2) 2_566 .
N3A Fe93 Fe97 N33A -0.73(18) . .
Fe95 Fe93 Fe97 N33A 40.11(13) . .
Fe97 Fe93 Fe97 N33A 94.65(13) 2_566 .
Fe95 Fe93 Fe97 N33A 149.30(13) 2_566 .
N55A Fe93 Fe97 N4A -5.48(19) 2_566 .
N44A Fe93 Fe97 N4A 78.3(2) . .
N5A Fe93 Fe97 N4A -90.0(3) 2_566 .
N3A Fe93 Fe97 N4A 169.15(18) . .
Fe95 Fe93 Fe97 N4A -150.00(14) . .
Fe97 Fe93 Fe97 N4A -95.47(14) 2_566 .
Fe95 Fe93 Fe97 N4A -40.82(14) 2_566 .
N55A Fe93 Fe97 N5A 95.1(2) 2_566 .
N44A Fe93 Fe97 N5A 178.8(3) . .
N5A Fe93 Fe97 N5A 10.5(4) 2_566 .
N3A Fe93 Fe97 N5A -90.3(2) . .
Fe95 Fe93 Fe97 N5A -49.4(2) . .
Fe97 Fe93 Fe97 N5A 5.1(2) 2_566 .
Fe95 Fe93 Fe97 N5A 59.7(2) 2_566 .
N55A Fe93 Fe97 Fe95 35.34(14) 2_566 2_566
N44A Fe93 Fe97 Fe95 119.10(18) . 2_566
N5A Fe93 Fe97 Fe95 -49.2(2) 2_566 2_566
N3A Fe93 Fe97 Fe95 -150.03(13) . 2_566
Fe95 Fe93 Fe97 Fe95 -109.19(3) . 2_566
Fe97 Fe93 Fe97 Fe95 -54.65(3) 2_566 2_566
N55A Fe93 Fe97 Fe93 89.99(14) 2_566 2_566
N44A Fe93 Fe97 Fe93 173.75(18) . 2_566
N5A Fe93 Fe97 Fe93 5.4(2) 2_566 2_566
N3A Fe93 Fe97 Fe93 -95.38(13) . 2_566
Fe95 Fe93 Fe97 Fe93 -54.53(3) . 2_566
Fe97 Fe93 Fe97 Fe93 0.0 2_566 2_566
Fe95 Fe93 Fe97 Fe93 54.65(3) 2_566 2_566
N55A Fe93 Fe97 Fe95 144.52(14) 2_566 .
N44A Fe93 Fe97 Fe95 -131.72(18) . .
N5A Fe93 Fe97 Fe95 60.0(2) 2_566 .
N3A Fe93 Fe97 Fe95 -40.84(13) . .
Fe97 Fe93 Fe97 Fe95 54.53(3) 2_566 .
Fe95 Fe93 Fe97 Fe95 109.19(3) 2_566 .
N33A Fe95 Fe97 N44A 85.1(2) . .
N55A Fe95 Fe97 N44A 175.62(18) . .
N3A Fe95 Fe97 N44A 7.45(18) . .
N4A Fe95 Fe97 N44A -94.4(3) 2_566 .
Fe93 Fe95 Fe97 N44A -34.12(13) . .
Fe97 Fe95 Fe97 N44A -89.23(14) 2_566 .
Fe93 Fe95 Fe97 N44A -143.83(14) 2_566 .
N55A Fe95 Fe97 N33A 90.6(2) . .
N3A Fe95 Fe97 N33A -77.6(2) . .
N4A Fe95 Fe97 N33A -179.4(3) 2_566 .
Fe93 Fe95 Fe97 N33A -119.18(19) . .
Fe97 Fe95 Fe97 N33A -174.30(19) 2_566 .
Fe93 Fe95 Fe97 N33A 131.10(19) 2_566 .
N33A Fe95 Fe97 N4A 169.2(3) . .
N55A Fe95 Fe97 N4A -100.2(2) . .
N3A Fe95 Fe97 N4A 91.6(2) . .
N4A Fe95 Fe97 N4A -10.2(4) 2_566 .
Fe93 Fe95 Fe97 N4A 50.0(2) . .
Fe97 Fe95 Fe97 N4A -5.1(2) 2_566 .
Fe93 Fe95 Fe97 N4A -59.7(2) 2_566 .
N33A Fe95 Fe97 N5A -91.4(2) . .
N55A Fe95 Fe97 N5A -0.80(18) . .
N3A Fe95 Fe97 N5A -168.97(18) . .
N4A Fe95 Fe97 N5A 89.2(3) 2_566 .
Fe93 Fe95 Fe97 N5A 149.46(13) . .
Fe97 Fe95 Fe97 N5A 94.35(13) 2_566 .
Fe93 Fe95 Fe97 N5A 39.75(13) 2_566 .
N33A Fe95 Fe97 Fe95 174.30(19) . 2_566
N55A Fe95 Fe97 Fe95 -95.15(13) . 2_566
N3A Fe95 Fe97 Fe95 96.68(13) . 2_566
N4A Fe95 Fe97 Fe95 -5.1(2) 2_566 2_566
Fe93 Fe95 Fe97 Fe95 55.11(3) . 2_566
Fe97 Fe95 Fe97 Fe95 0.0 2_566 2_566
Fe93 Fe95 Fe97 Fe95 -54.60(3) 2_566 2_566
N33A Fe95 Fe97 Fe93 -131.10(19) . 2_566
N55A Fe95 Fe97 Fe93 -40.55(13) . 2_566
N3A Fe95 Fe97 Fe93 151.28(13) . 2_566
N4A Fe95 Fe97 Fe93 49.5(2) 2_566 2_566
Fe93 Fe95 Fe97 Fe93 109.71(3) . 2_566
Fe97 Fe95 Fe97 Fe93 54.60(3) 2_566 2_566
N33A Fe95 Fe97 Fe93 119.18(19) . .
N55A Fe95 Fe97 Fe93 -150.26(13) . .
N3A Fe95 Fe97 Fe93 41.57(13) . .
N4A Fe95 Fe97 Fe93 -60.2(2) 2_566 .
Fe97 Fe95 Fe97 Fe93 -55.11(3) 2_566 .
Fe93 Fe95 Fe97 Fe93 -109.71(3) 2_566 .
C61C B1 C61A C62A -154.9(4) . .
C61D B1 C61A C62A -37.9(6) . .
C61B B1 C61A C62A 83.3(4) . .
C61C B1 C61A C66A 38.0(6) . .
C61D B1 C61A C66A 155.0(4) . .
C61B B1 C61A C66A -83.7(4) . .
C66A C61A C62A C63A 0.0 . .
B1 C61A C62A C63A -167.2(4) . .
C61A C62A C63A C64A 0.0 . .
C61A C62A C63A C6 161.5(13) . .
C61A C62A C63A C67A -173.1(7) . .
C62A C63A C64A C65A 0.0 . .
C6 C63A C64A C65A -165.5(10) . .
C67A C63A C64A C65A 172.4(8) . .
C63A C64A C65A C66A 0.0 . .
C63A C64A C65A C68A 176.5(5) . .
C64A C65A C66A C61A 0.0 . .
C68A C65A C66A C61A -176.6(5) . .
C62A C61A C66A C65A 0.0 . .
B1 C61A C66A C65A 166.8(4) . .
C61C B1 C61B C66B -38.4(7) . .
C61D B1 C61B C66B -154.9(5) . .
C61A B1 C61B C66B 85.1(6) . .
C61C B1 C61B C62B 150.2(5) . .
C61D B1 C61B C62B 33.8(8) . .
C61A B1 C61B C62B -86.3(6) . .
C61D B1 C61C C62C 87.4(7) . .
C61B B1 C61C C62C -35.1(8) . .
C61A B1 C61C C62C -150.7(5) . .
C61D B1 C61C C66C -84.8(7) . .
C61B B1 C61C C66C 152.7(5) . .
C61A B1 C61C C66C 37.1(7) . .
C61C B1 C61D C66D 85.3(6) . .
C61B B1 C61D C66D -152.8(5) . .
C61A B1 C61D C66D -38.8(7) . .
C61C B1 C61D C62D -88.1(7) . .
C61B B1 C61D C62D 33.9(8) . .
C61A B1 C61D C62D 147.8(5) . .
C66B C61B C62B C63B 0.1(8) . .
B1 C61B C62B C63B 171.8(5) . .
C66C C61C C62C C63C -0.4(9) . .
B1 C61C C62C C63C -173.1(6) . .
C66D C61D C62D C63D 0.1(9) . .
B1 C61D C62D C63D 173.9(6) . .
C61B C62B C63B C64B 0.2(9) . .
C61B C62B C63B C67B -178.1(5) . .
C61C C62C C63C C64C -0.3(10) . .
C61C C62C C63C C67C 178.5(7) . .
C61D C62D C63D C64D 0.1(10) . .
C61D C62D C63D C67D -177.0(6) . .
C62B C63B C64B C65B -0.3(8) . .
C67B C63B C64B C65B 178.0(5) . .
C62C C63C C64C C65C 1.0(10) . .
C67C C63C C64C C65C -177.8(7) . .
C62D C63D C64D C65D -0.6(10) . .
C67D C63D C64D C65D 176.4(6) . .
C63B C64B C65B C66B 0.1(9) . .
C63B C64B C65B C68B 180.0(6) . .
C63C C64C C65C C66C -1.0(9) . .
C63C C64C C65C C68C 179.2(6) . .
C63D C64D C65D C66D 0.8(10) . .
C63D C64D C65D C68D 179.7(6) . .
C64B C65B C66B C61B 0.2(9) . .
C68B C65B C66B C61B -179.6(6) . .
C62B C61B C66B C65B -0.3(8) . .
B1 C61B C66B C65B -172.2(5) . .
C64C C65C C66C C61C 0.3(9) . .
C68C C65C C66C C61C -179.8(5) . .
C62C C61C C66C C65C 0.4(8) . .
B1 C61C C66C C65C 173.0(5) . .
C64D C65D C66D C61D -0.6(9) . .
C68D C65D C66D C61D -179.5(6) . .
C62D C61D C66D C65D 0.1(9) . .
B1 C61D C66D C65D -173.7(5) . .
C62A C63A C67A F5B -156.5(9) . .
C64A C63A C67A F5B 30.8(15) . .
C6 C63A C67A F5B -23(2) . .
C62A C63A C67A F6B -25.7(13) . .
C64A C63A C67A F6B 161.6(8) . .
C6 C63A C67A F6B 107(3) . .
C62A C63A C67A F4B 85.8(12) . .
C64A C63A C67A F4B -86.9(12) . .
C6 C63A C67A F4B -141(4) . .
C64B C63B C67B F4A 162.3(5) . .
C62B C63B C67B F4A -19.3(8) . .
C64B C63B C67B F5A 40.3(7) . .
C62B C63B C67B F5A -141.4(5) . .
C64B C63B C67B F6A -76.7(7) . .
C62B C63B C67B F6A 101.7(6) . .
C64C C63C C67C F2C 60.2(14) . .
C62C C63C C67C F2C -118.6(12) . .
C64C C63C C67C F1C -149.6(13) . .
C62C C63C C67C F1C 31.6(15) . .
C64C C63C C67C F3C -54.6(11) . .
C62C C63C C67C F3C 126.6(10) . .
C64D C63D C67D F6D 31.3(10) . .
C62D C63D C67D F6D -151.6(7) . .
C64D C63D C67D F4D -92.5(8) . .
C62D C63D C67D F4D 84.7(8) . .
C64D C63D C67D F5D 151.3(7) . .
C62D C63D C67D F5D -31.6(9) . .
C64B C65B C68B F1A 122.0(7) . .
C66B C65B C68B F1A -58.1(8) . .
C64B C65B C68B F3A -2.2(9) . .
C66B C65B C68B F3A 177.6(6) . .
C64B C65B C68B F2A -119.9(7) . .
C66B C65B C68B F2A 60.0(8) . .
C66C C65C C68C F4C -117.5(7) . .
C64C C65C C68C F4C 62.4(8) . .
C66C C65C C68C F6C 4.0(9) . .
C64C C65C C68C F6C -176.1(6) . .
C66C C65C C68C F5C 123.2(6) . .
C64C C65C C68C F5C -56.9(8) . .
C64D C65D C68D F2D 141.8(9) . .
C66D C65D C68D F2D -39.4(11) . .
C64D C65D C68D F1D -97.0(9) . .
C66D C65D C68D F1D 81.9(10) . .
C64D C65D C68D F3D 17.5(13) . .
C66D C65D C68D F3D -163.6(11) . .
C66A C65A C68A F2B -82.1(8) . .
C64A C65A C68A F2B 101.4(8) . .
C66A C65A C68A F3B 66.9(10) . .
C64A C65A C68A F3B -109.7(9) . .
C66A C65A C68A F1B 165.0(5) . .
C64A C65A C68A F1B -11.6(7) . .
O10S C10S C11S C12S 34.1(10) . .
C10S C11S C12S C13S -35.3(9) . .
C11S C12S C13S O10S 24.3(10) . .
C11S C10S O10S C13S -20.8(10) . .
C12S C13S O10S C10S -2.7(10) . .
O1S C1S C2S C3S -5(2) . .
C1S C2S C3S C4S 28(2) . .
C2S C3S C4S O1S -40.5(18) . .
C3S C4S O1S C1S 35.5(14) . .
C2S C1S O1S C4S -24.7(18) . .
C4T C3T C2T C1T -24(4) . .
C62A C63A C6 F1 -21(2) . .
C64A C63A C6 F1 142.5(15) . .
C67A C63A C6 F1 -82(3) . .
C62A C63A C6 F2 -150.5(14) . .
C64A C63A C6 F2 13(2) . .
C67A C63A C6 F2 148(4) . .
C62A C63A C6 F3 101.8(14) . .
C64A C63A C6 F3 -94.9(14) . .
C67A C63A C6 F3 41(2) . .
